data_7013166
loop_
_publ_author_name
'Fleming, Sean'
'Gutsche, C. David'
'Harrowfield, Jack M.'
'Ogden, Mark I.'
'Skelton, Brian W.'
'Stewart, Donald F.'
'White, Allan H.'

_publ_section_title
;
 Calixarenes as aryloxides: oligonuclear europium(iii) derivatives
;
_journal_issue 17
_journal_name_full 'Dalton Transactions'
_journal_page_first 3319
_journal_paper_doi 10.1039/b305041f
_journal_year 2003
_chemical_formula_sum 'C230 H323 Eu7 N10 O37 S6'
_chemical_formula_weight 5076.26
_space_group_IT_number 9
_symmetry_cell_setting monoclinic
_symmetry_space_group_name_Hall 'C -2yc'
_symmetry_space_group_name_H-M 'C 1 c 1'
_cell_angle_alpha 90.00000
_cell_angle_beta 104.67(7)
_cell_angle_gamma 90.00000
_cell_formula_units_Z 4
_cell_length_a 35.97(2)
_cell_length_b 24.210(10)
_cell_length_c 36.61(4)
_cell_measurement_reflns_used 12
_cell_measurement_temperature 293
_cell_measurement_theta_max 13.1
_cell_measurement_theta_min 12.2
_cell_volume 30842(4)
_computing_cell_refinement 'Enraf Nonius software'
_computing_data_collection 'Enraf Nonius software'
_computing_data_reduction xtal
_computing_molecular_graphics xtal
_computing_publication_material 'xtal BONDLA CIFIO'
_computing_structure_refinement 'xtal CRYLSQ'
_computing_structure_solution xtal
_diffrn_ambient_temperature 293
_diffrn_measurement_device_type
;
CAD4 diffractometer
;
_diffrn_measurement_method '2\q-\w scans'
_diffrn_radiation_detector 'scintillation counter'
_diffrn_radiation_monochromator graphite
_diffrn_radiation_source 'sealed tube'
_diffrn_radiation_type 'Mo K\a'
_diffrn_radiation_wavelength .71073
_diffrn_reflns_av_sigmaI/netI .052
_diffrn_reflns_limit_h_max 42
_diffrn_reflns_limit_h_min -41
_diffrn_reflns_limit_k_max 0
_diffrn_reflns_limit_k_min -28
_diffrn_reflns_limit_l_max 0
_diffrn_reflns_limit_l_min -43
_diffrn_reflns_number 26871
_diffrn_reflns_reduction_process 'perpendicular monochr Lp'
_diffrn_reflns_theta_max 24.98
_diffrn_reflns_theta_min 1.42
_diffrn_standards_decay_% 0
_diffrn_standards_interval_time 60
_diffrn_standards_number 6
_exptl_absorpt_coefficient_mu 1.495
_exptl_absorpt_correction_T_max .81
_exptl_absorpt_correction_T_min .66
_exptl_absorpt_correction_type gaussian
_exptl_absorpt_process_details
;
SADABS; Sheldrick, 1996
;
_exptl_crystal_density_diffrn 1.093
_exptl_crystal_description prism
_exptl_crystal_F_000 10424
_exptl_crystal_size_max .3
_exptl_crystal_size_mid .16
_exptl_crystal_size_min .28
_refine_diff_density_max 1.7
_refine_diff_density_min -1.367
_refine_ls_goodness_of_fit_all 1.596
_refine_ls_goodness_of_fit_ref 1.867
_refine_ls_hydrogen_treatment noref
_refine_ls_matrix_type atomblock
_refine_ls_number_constraints 0
_refine_ls_number_parameters 2265
_refine_ls_number_reflns 17257
_refine_ls_number_restraints 265
_refine_ls_R_factor_all .106
_refine_ls_R_factor_gt .069
_refine_ls_shift/su_max .155
_refine_ls_shift/su_mean .004
_refine_ls_structure_factor_coef F
_refine_ls_weighting_scheme calc
_refine_ls_wR_factor_all .093
_refine_ls_wR_factor_ref .085
_reflns_d_resolution_high .842
_reflns_d_resolution_low 14.361
_reflns_Friedel_coverage 0
_reflns_limit_h_max 42
_reflns_limit_h_min 0
_reflns_limit_k_max 28
_reflns_limit_k_min 0
_reflns_limit_l_max 42
_reflns_limit_l_min -43
_reflns_number_gt 17261
_reflns_number_total 26871
_reflns_threshold_expression 'I    > 3.00 sig(I   )'
_cod_data_source_file b305041f.txt
_cod_data_source_block eucal9
_cod_original_cell_volume 30842(41)
_cod_original_sg_symbol_Hall c_-2yc
_cod_original_sg_symbol_H-M C_1_c_1
_cod_database_code 7013166

loop_
_symmetry_equiv_pos_as_xyz
+x,+y,+z
+x,-y,1/2+z
1/2+x,1/2+y,+z
1/2+x,1/2-y,1/2+z

loop_
_atom_site_label
_atom_site_fract_x
_atom_site_fract_y
_atom_site_fract_z
_atom_site_U_iso_or_equiv
_atom_site_adp_type
_atom_site_calc_flag
_atom_site_calc_attached_atom
_atom_site_occupancy
_atom_site_disorder_assembly
_atom_site_disorder_group
Eu1 .50000 .65890(5) .50000 .0491(6) Uani ? ? 1.00000 ? ?
Eu2 .53796(3) .77200(5) .57734(3) .0508(6) Uani ? ? 1.00000 ? ?
Eu3 .46017(3) .66764(5) .59036(3) .0494(6) Uani ? ? 1.00000 ? ?
Eu4 .43421(3) .78173(5) .51351(3) .0517(6) Uani ? ? 1.00000 ? ?
Eu5 .33423(3) .82790(5) .52613(3) .0519(6) Uani ? ? 1.00000 ? ?
Eu6 .34170(3) .74622(5) .43566(3) .0538(6) Uani ? ? 1.00000 ? ?
Eu7 .37822(3) .89839(5) .44959(3) .0536(6) Uani ? ? 1.00000 ? ?
O1 .5197(4) .6750(6) .5703(4) .057(8) Uani ? ? 1.00000 ? ?
O2 .4995(4) .7566(7) .5117(4) .059(9) Uani ? ? 1.00000 ? ?
O3 .3275(4) .8370(6) .4539(4) .054(8) Uani ? ? 1.00000 ? ?
O4 .4433(3) .6830(5) .5232(3) .042(7) Uani ? ? 1.00000 ? ?
O5 .4708(4) .7652(5) .5759(4) .050(8) Uani ? ? 1.00000 ? ?
O6 .4026(4) .8050(6) .4507(4) .053(8) Uani ? ? 1.00000 ? ?
O7 .3946(4) .8603(6) .5133(4) .058(9) Uani ? ? 1.00000 ? ?
O8 .3701(4) .7503(6) .5026(4) .057(8) Uani ? ? 1.00000 ? ?
O9 .4478(4) .7005(6) .4491(4) .059(9) Uani ? ? 1.00000 ? ?
O10 .3917(5) .7857(7) .5766(4) .072(10) Uani ? ? 1.00000 ? ?
O11 .4733(5) .8687(7) .5172(6) .105(13) Uani ? ? 1.00000 ? ?
O111 .4626(4) .5753(6) .5000(4) .061(9) Uani ? ? 1.00000 ? ?
C111 .4710(6) .5233(9) .4915(6) .053(13) Uani ? ? 1.00000 ? ?
C112 .4646(6) .5067(9) .4544(7) .070(15) Uani ? ? 1.00000 ? ?
C113 .4718(7) .4559(9) .4444(6) .070(14) Uani ? ? 1.00000 ? ?
C114 .4870(7) .4164(9) .4705(7) .075(16) Uani ? ? 1.00000 ? ?
C1141 .4956(6) .3548(9) .4599(6) .11(2) Uani ? ? 1.00000 ? ?
C1142 .4690(14) .315(2) .4757(15) .10(2) Uiso ? ? .50000 ? ?
C1143 .4940(16) .348(2) .4190(14) .11(2) Uiso ? ? .50000 ? ?
C1144 .5379(14) .339(2) .4827(14) .11(2) Uiso ? ? .50000 ? ?
C1142' .5047(15) .313(2) .4911(15) .11(2) Uiso ? ? .50000 ? ?
C1143' .4584(18) .333(3) .434(2) .19(4) Uiso ? ? .50000 ? ?
C1144' .5246(16) .355(2) .4378(16) .15(3) Uiso ? ? .50000 ? ?
C115 .4946(7) .4311(9) .5088(6) .062(14) Uani ? ? 1.00000 ? ?
C116 .4865(6) .4856(9) .5189(6) .058(13) Uani ? ? 1.00000 ? ?
C11 .4424(6) .5458(9) .4217(6) .056(13) Uani ? ? 1.00000 ? ?
O121 .5058(4) .6177(7) .4489(4) .075(11) Uani ? ? 1.00000 ? ?
C121 .4941(6) .6070(10) .4104(5) .061(13) Uani ? ? 1.00000 ? ?
C122 .5132(6) .6386(11) .3861(6) .064(14) Uani ? ? 1.00000 ? ?
C123 .5031(6) .6258(9) .3499(6) .058(6) Uiso ? ? 1.00000 ? ?
C124 .4758(8) .5872(11) .3340(7) .079(17) Uani ? ? 1.00000 ? ?
C1241 .4622(8) .5774(10) .2896(7) .11(2) Uani ? ? 1.00000 ? ?
C1242 .4294(11) .5316(16) .2787(11) .157(16) Uiso ? ? 1.00000 ? ?
C1243 .4478(12) .6353(17) .2698(12) .172(17) Uiso ? ? 1.00000 ? ?
C1244 .4971(11) .5580(15) .2763(11) .163(16) Uiso ? ? 1.00000 ? ?
C125 .4571(7) .5637(10) .3570(6) .067(15) Uani ? ? 1.00000 ? ?
C126 .4659(7) .5716(10) .3964(6) .063(14) Uani ? ? 1.00000 ? ?
C12 .5385(7) .6885(11) .4030(7) .074(16) Uani ? ? 1.00000 ? ?
O131 .5564(4) .7042(6) .4838(4) .061(9) Uani ? ? 1.00000 ? ?
C131 .5838(6) .6814(10) .4696(6) .060(14) Uani ? ? 1.00000 ? ?
C132 .6195(7) .6693(11) .4946(7) .076(17) Uani ? ? 1.00000 ? ?
C133 .6487(8) .6446(14) .4805(7) .10(2) Uani ? ? 1.00000 ? ?
C134 .6424(6) .6278(12) .4432(8) .090(19) Uani ? ? 1.00000 ? ?
C1341 .6756(8) .5980(11) .4304(7) .12(3) Uani ? ? 1.00000 ? ?
C1342 .7109(12) .6297(18) .4436(11) .172(17) Uiso ? ? 1.00000 ? ?
C1343 .6814(13) .5455(16) .4486(11) .175(18) Uiso ? ? 1.00000 ? ?
C1344 .6639(11) .5921(16) .3892(11) .165(16) Uiso ? ? 1.00000 ? ?
C135 .6065(8) .6469(13) .4187(7) .09(2) Uani ? ? 1.00000 ? ?
C136 .5791(6) .6710(11) .4352(6) .065(14) Uani ? ? 1.00000 ? ?
C13 .6299(7) .6863(12) .5355(7) .081(17) Uani ? ? 1.00000 ? ?
O141 .5775(3) .7744(6) .5328(4) .055(8) Uani ? ? 1.00000 ? ?
C141 .6155(6) .7867(10) .5365(6) .064(14) Uani ? ? 1.00000 ? ?
C142 .6275(6) .8394(10) .5382(7) .070(15) Uani ? ? 1.00000 ? ?
C143 .6637(10) .8527(15) .5399(11) .13(3) Uani ? ? 1.00000 ? ?
C144 .6935(7) .8104(12) .5481(8) .091(19) Uani ? ? 1.00000 ? ?
C1441 .7371(7) .8248(11) .5575(7) .11(2) Uani ? ? 1.00000 ? ?
C1442 .7463(11) .8596(17) .5278(12) .174(18) Uiso ? ? 1.00000 ? ?
C1443 .7465(11) .8570(16) .5908(10) .152(15) Uiso ? ? 1.00000 ? ?
C1444 .7610(13) .7714(18) .5620(12) .20(2) Uiso ? ? 1.00000 ? ?
C145 .6807(6) .7583(11) .5463(7) .072(16) Uani ? ? 1.00000 ? ?
C146 .6431(6) .7451(9) .5408(7) .060(13) Uani ? ? 1.00000 ? ?
C14 .5999(7) .8872(12) .5355(8) .089(18) Uani ? ? 1.00000 ? ?
O151 .5386(4) .8619(6) .5718(5) .064(9) Uani ? ? 1.00000 ? ?
C151 .5662(7) .8949(10) .5920(8) .083(18) Uani ? ? 1.00000 ? ?
C152 .5687(6) .9157(10) .6261(7) .068(15) Uani ? ? 1.00000 ? ?
C153 .6022(8) .9504(13) .6442(8) .11(2) Uani ? ? 1.00000 ? ?
C154 .6297(8) .9654(11) .6279(8) .11(2) Uani ? ? 1.00000 ? ?
C1541 .6628(7) 1.0016(10) .6500(7) .16(3) Uani ? ? 1.00000 ? ?
C1542 .6998(16) .970(2) .651(2) .15(3) Uiso ? ? .50000 ? ?
C1543 .663(2) 1.005(3) .6902(17) .16(3) Uiso ? ? .50000 ? ?
C1544 .6626(14) 1.056(2) .6333(15) .13(3) Uiso ? ? .50000 ? ?
C1542' .6889(17) .960(3) .6757(18) .17(3) Uiso ? ? .50000 ? ?
C1543' .646(2) 1.051(3) .662(2) .18(4) Uiso ? ? .50000 ? ?
C1544' .6828(15) 1.022(2) .6217(15) .13(3) Uiso ? ? .50000 ? ?
C155 .6271(8) .9469(12) .5954(11) .13(2) Uani ? ? 1.00000 ? ?
C156 .5968(7) .9130(10) .5745(9) .087(17) Uani ? ? 1.00000 ? ?
C15 .5409(7) .9022(12) .6438(9) .10(2) Uani ? ? 1.00000 ? ?
O161 .5295(4) .7848(6) .6380(4) .059(9) Uani ? ? 1.00000 ? ?
C161 .5489(6) .8036(12) .6735(7) .072(16) Uani ? ? 1.00000 ? ?
C162 .5622(7) .7689(12) .7045(7) .085(17) Uani ? ? 1.00000 ? ?
C163 .5823(7) .7907(13) .7381(7) .083(17) Uani ? ? 1.00000 ? ?
C164 .5879(7) .8413(12) .7450(7) .092(19) Uani ? ? 1.00000 ? ?
C1641 .6105(7) .8606(9) .7882(7) .15(3) Uani ? ? 1.00000 ? ?
C1642 .6521(17) .867(2) .788(2) .16(3) Uiso ? ? .50000 ? ?
C1643 .604(2) .818(2) .8155(17) .14(3) Uiso ? ? .50000 ? ?
C1644 .5947(16) .915(3) .7978(18) .19(4) Uiso ? ? .50000 ? ?
C1642' .631(2) .913(3) .786(2) .28(6) Uiso ? ? .50000 ? ?
C1643' .6372(18) .818(3) .8086(16) .14(3) Uiso ? ? .50000 ? ?
C1644' .5802(15) .868(2) .8108(15) .12(2) Uiso ? ? .50000 ? ?
C165 .5737(8) .8804(12) .7142(9) .10(2) Uani ? ? 1.00000 ? ?
C166 .5553(6) .8621(10) .6779(6) .065(14) Uani ? ? 1.00000 ? ?
C16 .5512(9) .7093(12) .7006(6) .087(18) Uani ? ? 1.00000 ? ?
O171 .4791(4) .7198(7) .6451(4) .068(10) Uani ? ? 1.00000 ? ?
C171 .4784(6) .7109(9) .6821(5) .054(13) Uani ? ? 1.00000 ? ?
C172 .4448(6) .7135(10) .6938(6) .059(13) Uani ? ? 1.00000 ? ?
C173 .4459(9) .7001(12) .7303(7) .09(2) Uani ? ? 1.00000 ? ?
C174 .4807(7) .6880(9) .7594(6) .069(15) Uani ? ? 1.00000 ? ?
C1741 .4804(6) .6734(9) .8009(6) .11(2) Uani ? ? 1.00000 ? ?
C1742 .4420(14) .678(2) .8092(15) .099(19) Uiso ? ? .50000 ? ?
C1743 .5054(15) .716(2) .8271(14) .10(2) Uiso ? ? .50000 ? ?
C1744 .4971(15) .614(2) .8092(16) .13(2) Uiso ? ? .50000 ? ?
C1742' .4598(17) .721(2) .8159(18) .13(3) Uiso ? ? .50000 ? ?
C1743' .5198(17) .656(3) .8216(18) .15(3) Uiso ? ? .50000 ? ?
C1744' .4594(15) .626(2) .8018(16) .16(3) Uiso ? ? .50000 ? ?
C175 .5131(7) .6898(11) .7466(6) .073(15) Uani ? ? 1.00000 ? ?
C176 .5130(7) .7008(9) .7107(7) .062(14) Uani ? ? 1.00000 ? ?
C17 .4056(7) .7246(11) .6663(6) .073(16) Uani ? ? 1.00000 ? ?
O181 .4011(4) .6818(6) .5929(4) .061(9) Uani ? ? 1.00000 ? ?
C181 .3828(6) .6549(11) .6138(6) .069(15) Uani ? ? 1.00000 ? ?
C182 .3624(6) .6039(11) .6042(6) .066(14) Uani ? ? 1.00000 ? ?
C183 .3427(6) .5787(10) .6272(6) .065(14) Uani ? ? 1.00000 ? ?
C184 .3424(6) .5972(11) .6611(7) .080(17) Uani ? ? 1.00000 ? ?
C1841 .3232(6) .5690(9) .6872(6) .12(3) Uani ? ? 1.00000 ? ?
C1842 .2929(14) .604(2) .6976(16) .11(2) Uiso ? ? .50000 ? ?
C1843 .3501(16) .554(2) .7219(15) .12(2) Uiso ? ? .50000 ? ?
C1844 .3056(14) .515(2) .6693(15) .11(2) Uiso ? ? .50000 ? ?
C1842' .2831(17) .576(2) .671(2) .18(4) Uiso ? ? .50000 ? ?
C1843' .331(2) .598(2) .7253(16) .14(3) Uiso ? ? .50000 ? ?
C1844' .3342(16) .511(3) .6913(17) .19(4) Uiso ? ? .50000 ? ?
C185 .3620(7) .6439(13) .6725(7) .082(17) Uani ? ? 1.00000 ? ?
C186 .3829(6) .6722(10) .6505(7) .065(14) Uani ? ? 1.00000 ? ?
C18 .3625(6) .5779(10) .5666(6) .059(13) Uani ? ? 1.00000 ? ?
O191 .4386(4) .5865(6) .5556(4) .060(9) Uani ? ? 1.00000 ? ?
C191 .4283(6) .5372(10) .5656(5) .056(13) Uani ? ? 1.00000 ? ?
C192 .4526(6) .4917(9) .5707(6) .058(13) Uani ? ? 1.00000 ? ?
C193 .4437(8) .4438(12) .5829(7) .084(18) Uani ? ? 1.00000 ? ?
C194 .4095(8) .4336(10) .5914(7) .089(18) Uani ? ? 1.00000 ? ?
C1941 .3970(8) .3790(10) .6074(8) .16(3) Uani ? ? 1.00000 ? ?
C1942 .4236(14) .330(2) .6010(16) .25(3) Uiso ? ? 1.00000 ? ?
C1943 .4080(14) .375(2) .6516(13) .23(2) Uiso ? ? 1.00000 ? ?
C1944 .3553(14) .3680(19) .5917(13) .23(3) Uiso ? ? 1.00000 ? ?
C195 .3804(7) .4775(11) .5845(7) .075(16) Uani ? ? 1.00000 ? ?
C196 .3909(6) .5280(10) .5715(6) .063(14) Uani ? ? 1.00000 ? ?
C19 .4911(6) .4981(9) .5608(5) .052(12) Uani ? ? 1.00000 ? ?
O211 .2966(4) .7425(6) .5208(4) .062(9) Uani ? ? 1.00000 ? ?
C211 .2611(6) .7367(10) .5294(7) .066(15) Uani ? ? 1.00000 ? ?
C212 .2604(7) .7374(10) .5680(7) .072(16) Uani ? ? 1.00000 ? ?
C213 .2231(8) .7330(12) .5757(8) .09(2) Uani ? ? 1.00000 ? ?
C214 .1909(6) .7293(12) .5481(8) .09(2) Uani ? ? 1.00000 ? ?
C2141 .1511(8) .7172(13) .5573(7) .16(4) Uani ? ? 1.00000 ? ?
C2142 .1572(13) .721(2) .5994(13) .22(2) Uiso ? ? 1.00000 ? ?
C2143 .140(2) .667(3) .535(2) .43(6) Uiso ? ? 1.00000 ? ?
C2144 .1279(15) .760(2) .5409(12) .26(3) Uiso ? ? 1.00000 ? ?
C215 .1931(7) .7286(12) .5128(8) .079(17) Uani ? ? 1.00000 ? ?
C216 .2276(6) .7306(11) .5024(6) .067(15) Uani ? ? 1.00000 ? ?
C21 .2977(8) .7326(10) .6014(7) .078(17) Uani ? ? 1.00000 ? ?
O221 .3177(4) .8346(6) .5774(4) .056(8) Uani ? ? 1.00000 ? ?
C221 .3209(7) .8321(10) .6149(7) .068(15) Uani ? ? 1.00000 ? ?
C222 .3350(6) .8742(10) .6396(8) .071(15) Uani ? ? 1.00000 ? ?
C223 .3377(7) .8678(11) .6778(6) .068(15) Uani ? ? 1.00000 ? ?
C224 .3243(7) .8226(10) .6893(7) .073(16) Uani ? ? 1.00000 ? ?
C2241 .3274(7) .8171(10) .7331(7) .10(2) Uani ? ? 1.00000 ? ?
C2242 .3685(12) .8127(17) .7535(12) .181(18) Uiso ? ? 1.00000 ? ?
C2243 .3085(13) .8621(18) .7459(12) .19(2) Uiso ? ? 1.00000 ? ?
C2244 .3106(13) .768(2) .7429(14) .26(3) Uiso ? ? 1.00000 ? ?
C225 .3122(8) .7803(11) .6677(8) .081(8) Uiso ? ? 1.00000 ? ?
C226 .3093(7) .7822(12) .6300(7) .086(18) Uani ? ? 1.00000 ? ?
C22 .3522(7) .9183(11) .6236(7) .079(17) Uani ? ? 1.00000 ? ?
O231 .3457(4) .9272(7) .5416(4) .068(10) Uani ? ? 1.00000 ? ?
C231 .3222(6) .9610(9) .5566(6) .056(13) Uani ? ? 1.00000 ? ?
C232 .2991(7) 1.0026(10) .5336(7) .069(15) Uani ? ? 1.00000 ? ?
C233 .2746(7) 1.0331(10) .5492(7) .071(15) Uani ? ? 1.00000 ? ?
C234 .2760(7) 1.0303(12) .5871(8) .09(2) Uani ? ? 1.00000 ? ?
C2341 .2492(6) 1.0711(9) .6031(6) .11(2) Uani ? ? 1.00000 ? ?
C2342 .221(2) 1.037(3) .6170(18) .23(5) Uiso ? ? .50000 ? ?
C2343 .236(2) 1.112(2) .5745(16) .15(3) Uiso ? ? .50000 ? ?
C2344 .2763(16) 1.103(2) .6395(15) .14(3) Uiso ? ? .50000 ? ?
C2342' .2506(11) 1.0620(19) .6453(11) .067(13) Uiso ? ? .50000 ? ?
C2343' .2610(18) 1.131(3) .601(2) .17(3) Uiso ? ? .50000 ? ?
C2344' .2081(13) 1.064(2) .5805(12) .089(17) Uiso ? ? .50000 ? ?
C235 .2986(7) .9899(12) .6124(8) .090(19) Uani ? ? 1.00000 ? ?
C236 .3228(7) .9592(11) .5959(7) .076(16) Uani ? ? 1.00000 ? ?
C23 .3004(7) 1.0090(10) .4937(6) .064(14) Uani ? ? 1.00000 ? ?
O241 .3738(4) .9686(6) .4941(4) .066(9) Uani ? ? 1.00000 ? ?
C241 .3689(7) 1.0213(9) .4941(7) .061(14) Uani ? ? 1.00000 ? ?
C242 .3983(9) 1.0557(11) .4914(7) .088(19) Uani ? ? 1.00000 ? ?
C243 .3924(8) 1.1129(10) .4919(7) .076(16) Uani ? ? 1.00000 ? ?
C244 .3583(7) 1.1386(10) .4889(7) .078(16) Uani ? ? 1.00000 ? ?
C2441 .3505(7) 1.1988(11) .4831(7) .12(2) Uani ? ? 1.00000 ? ?
C2442 .3835(16) 1.230(3) .4815(16) .33(3) Uiso ? ? 1.00000 ? ?
C2443 .331(2) 1.214(3) .5098(17) .38(3) Uiso ? ? 1.00000 ? ?
C2444 .3222(16) 1.209(2) .4484(16) .36(4) Uiso ? ? 1.00000 ? ?
C245 .3291(7) 1.1013(10) .4895(7) .072(16) Uani ? ? 1.00000 ? ?
C246 .3346(6) 1.0453(9) .4921(7) .059(13) Uani ? ? 1.00000 ? ?
C24 .4404(7) 1.0349(12) .4951(7) .080(17) Uani ? ? 1.00000 ? ?
O251 .4388(4) .9291(7) .4548(4) .067(10) Uani ? ? 1.00000 ? ?
C251 .4456(6) .9749(10) .4384(6) .058(13) Uani ? ? 1.00000 ? ?
C252 .4540(6) .9754(10) .4035(7) .068(15) Uani ? ? 1.00000 ? ?
C253 .4614(9) 1.0229(10) .3866(8) .09(2) Uani ? ? 1.00000 ? ?
C254 .4671(9) 1.0719(12) .4055(8) .11(2) Uani ? ? 1.00000 ? ?
C2541 .4789(10) 1.1241(13) .3845(9) .21(2) Uiso ? ? 1.00000 ? ?
C2542 .4901(18) 1.170(2) .4116(15) .30(3) Uiso ? ? 1.00000 ? ?
C2543 .5160(16) 1.115(2) .3723(16) .28(3) Uiso ? ? 1.00000 ? ?
C2544 .4483(18) 1.142(2) .3472(17) .40(5) Uiso ? ? 1.00000 ? ?
C255 .4589(9) 1.0753(11) .4403(9) .10(2) Uani ? ? 1.00000 ? ?
C256 .4492(6) 1.0297(10) .4577(8) .072(16) Uani ? ? 1.00000 ? ?
C25 .4490(8) .9196(10) .3803(9) .085(18) Uani ? ? 1.00000 ? ?
O261 .3809(5) .8700(7) .3863(4) .071(10) Uani ? ? 1.00000 ? ?
C261 .3845(8) .8901(10) .3548(6) .071(15) Uani ? ? 1.00000 ? ?
C262 .3513(7) .8842(11) .3227(7) .074(7) Uiso ? ? 1.00000 ? ?
C263 .3549(9) .9087(16) .2893(9) .13(3) Uani ? ? 1.00000 ? ?
C264 .3855(8) .9353(11) .2837(7) .11(2) Uani ? ? 1.00000 ? ?
C2641 .3894(8) .9554(11) .2444(7) .18(4) Uani ? ? 1.00000 ? ?
C2642 .4083(11) 1.0127(16) .2473(11) .166(17) Uiso ? ? 1.00000 ? ?
C2643 .4129(14) .918(2) .2310(13) .23(2) Uiso ? ? 1.00000 ? ?
C2644 .3550(13) .9573(17) .2175(12) .21(2) Uiso ? ? 1.00000 ? ?
C265 .4166(8) .9379(12) .3147(7) .091(19) Uani ? ? 1.00000 ? ?
C266 .4162(7) .9172(11) .3477(7) .078(17) Uani ? ? 1.00000 ? ?
C26 .3170(7) .8513(11) .3257(6) .068(15) Uani ? ? 1.00000 ? ?
O271 .3594(4) .7717(7) .3763(4) .069(10) Uani ? ? 1.00000 ? ?
C271 .3462(6) .7565(9) .3415(5) .056(13) Uani ? ? 1.00000 ? ?
C272 .3560(6) .7065(10) .3300(6) .062(14) Uani ? ? 1.00000 ? ?
C273 .3427(8) .6854(12) .2922(7) .087(18) Uani ? ? 1.00000 ? ?
C274 .3192(7) .7232(10) .2650(7) .084(8) Uiso ? ? 1.00000 ? ?
C2741 .3039(6) .7013(8) .2219(6) .12(2) Uani ? ? 1.00000 ? ?
C2742 .3367(15) .705(2) .2047(16) .14(3) Uiso ? ? .50000 ? ?
C2743 .2726(16) .740(2) .1980(16) .13(3) Uiso ? ? .50000 ? ?
C2744 .294(2) .641(2) .226(2) .26(6) Uiso ? ? .50000 ? ?
C2742' .3288(13) .655(2) .2151(15) .093(18) Uiso ? ? .50000 ? ?
C2743' .3015(19) .747(3) .1924(17) .15(3) Uiso ? ? .50000 ? ?
C2744' .2661(15) .680(2) .2185(15) .13(3) Uiso ? ? .50000 ? ?
C275 .3113(7) .7775(13) .2787(7) .088(18) Uani ? ? 1.00000 ? ?
C276 .3227(6) .7943(10) .3143(6) .061(13) Uani ? ? 1.00000 ? ?
C27 .3823(7) .6686(10) .3557(7) .068(15) Uani ? ? 1.00000 ? ?
O281 .3748(4) .6678(6) .4319(4) .059(8) Uani ? ? 1.00000 ? ?
C281 .3592(7) .6262(11) .4090(6) .070(15) Uani ? ? 1.00000 ? ?
C282 .3398(8) .5817(11) .4214(7) .081(17) Uani ? ? 1.00000 ? ?
C283 .3266(7) .5372(11) .3999(8) .087(18) Uani ? ? 1.00000 ? ?
C284 .3311(7) .5317(11) .3609(7) .090(19) Uani ? ? 1.00000 ? ?
C2841 .3168(7) .4828(10) .3349(6) .11(2) Uani ? ? 1.00000 ? ?
C2842 .2946(11) .5055(17) .2966(10) .169(17) Uiso ? ? 1.00000 ? ?
C2843 .2887(12) .4476(16) .3482(12) .174(18) Uiso ? ? 1.00000 ? ?
C2844 .3505(10) .4517(15) .3282(10) .154(15) Uiso ? ? 1.00000 ? ?
C285 .3505(8) .5796(11) .3488(8) .082(17) Uani ? ? 1.00000 ? ?
C286 .3652(7) .6238(12) .3719(7) .082(17) Uani ? ? 1.00000 ? ?
C28 .3309(6) .5816(11) .4606(6) .067(15) Uani ? ? 1.00000 ? ?
O291 .3061(4) .6940(7) .4686(4) .075(10) Uani ? ? 1.00000 ? ?
C291 .2792(6) .6538(10) .4591(6) .066(14) Uani ? ? 1.00000 ? ?
C292 .2396(7) .6702(10) .4554(7) .069(15) Uani ? ? 1.00000 ? ?
C293 .2129(7) .6278(12) .4456(8) .090(18) Uani ? ? 1.00000 ? ?
C294 .2249(8) .5687(12) .4432(8) .10(2) Uani ? ? 1.00000 ? ?
C2941 .1943(9) .5270(13) .4363(9) .179(18) Uiso ? ? 1.00000 ? ?
C2942 .2139(15) .473(2) .4417(15) .27(3) Uiso ? ? 1.00000 ? ?
C2943 .1662(17) .540(3) .4003(16) .33(4) Uiso ? ? 1.00000 ? ?
C2944 .1715(16) .535(2) .4687(16) .32(4) Uiso ? ? 1.00000 ? ?
C295 .2602(7) .5576(11) .4478(8) .090(18) Uani ? ? 1.00000 ? ?
C296 .2880(8) .5963(13) .4560(7) .10(2) Uani ? ? 1.00000 ? ?
C29 .2294(6) .7248(11) .4640(8) .079(17) Uani ? ? 1.00000 ? ?
O110 .5519(4) .5952(6) .5296(4) .067(9) Uani ? ? 1.00000 ? ?
S110 .5856(4) .5635(6) .5261(4) .079(9) Uani ? ? .50000 ? ?
S110' .5680(5) .5402(7) .5299(5) .101(11) Uani ? ? .50000 ? ?
C1101 .613(2) .556(3) .551(2) .13(2) Uiso ? ? .50000 ? ?
C1101' .5884(15) .502(2) .5557(14) .078(15) Uiso ? ? .50000 ? ?
C1102 .5717(10) .5289(13) .4800(8) .12(2) Uani ? ? 1.00000 ? ?
O120 .5994(5) .7504(9) .6146(5) .109(14) Uani ? ? 1.00000 ? ?
S120 .6286(2) .7459(4) .6510(2) .112(6) Uani ? ? 1.00000 ? ?
C1201 .6683(9) .7132(15) .6393(9) .12(2) Uani ? ? 1.00000 ? ?
C1202 .6480(9) .8151(17) .6584(14) .16(3) Uani ? ? 1.00000 ? ?
O130 .4826(5) .6004(8) .6329(5) .096(12) Uani ? ? 1.00000 ? ?
S130 .4885(5) .5445(6) .6542(4) .090(10) Uani ? ? .50000 ? ?
S130' .4929(5) .5726(8) .6703(5) .111(6) Uiso ? ? .50000 ? ?
C1301 .4520(13) .5483(19) .6740(13) .176(18) Uiso ? ? 1.00000 ? ?
C1302 .5254(18) .559(3) .6994(17) .25(3) Uiso ? ? 1.00000 ? ?
O150 .2717(4) .8653(9) .4940(5) .096(12) Uani ? ? 1.00000 ? ?
S150 .2388(2) .8977(5) .4968(3) .123(7) Uani ? ? 1.00000 ? ?
C1501 .2287(9) .8845(14) .5402(9) .110(11) Uiso ? ? 1.00000 ? ?
C1502 .2018(13) .8686(19) .4696(12) .167(16) Uiso ? ? 1.00000 ? ?
O160 .2867(5) .7337(11) .3886(5) .134(16) Uani ? ? 1.00000 ? ?
S160 .2513(4) .7126(6) .3625(4) .236(13) Uani ? ? 1.00000 ? ?
C1601 .2543(12) .6428(14) .3498(11) .165(17) Uiso ? ? 1.00000 ? ?
C1602 .235(2) .750(2) .3248(14) .31(4) Uiso ? ? 1.00000 ? ?
O170 .3406(6) .9631(8) .4100(6) .111(15) Uani ? ? 1.00000 ? ?
S170 .3220(3) 1.0012(5) .3807(4) .167(9) Uani ? ? 1.00000 ? ?
C1701 .2954(17) 1.045(2) .3865(17) .26(6) Uani ? ? 1.00000 ? ?
C1702 .3551(13) 1.047(2) .3741(17) .25(5) Uani ? ? 1.00000 ? ?
N01 .5969(15) .446(2) .4114(14) .31(3) Uiso ? ? 1.00000 ? ?
C011 .5722(13) .4804(17) .3884(9) .25(5) Uani ? ? 1.00000 ? ?
C012 .5487(16) .513(2) .3672(15) .28(6) Uani ? ? 1.00000 ? ?
N02 .4587(9) .7759(12) .3839(8) .142(11) Uiso ? ? 1.00000 ? ?
C021 .4491(10) .7775(15) .3458(9) .144(14) Uiso ? ? 1.00000 ? ?
C022 .4371(11) .7829(17) .3086(11) .155(15) Uiso ? ? 1.00000 ? ?
N03 .3491(17) .706(2) .8473(15) .32(3) Uiso ? ? 1.00000 ? ?
C031 .335(2) .756(2) .8462(15) .36(4) Uiso ? ? 1.00000 ? ?
C032 .320(2) .813(2) .8419(17) .28(3) Uiso ? ? 1.00000 ? ?
N04 .4645(12) .858(2) .7131(11) .23(2) Uiso ? ? 1.00000 ? ?
C041 .4503(8) .8546(14) .6673(10) .15(3) Uani ? ? 1.00000 ? ?
C042 .4404(8) .852(2) .6311(10) .16(3) Uani ? ? 1.00000 ? ?
N05 .2424(12) .5959(18) .5417(13) .25(2) Uiso ? ? 1.00000 ? ?
C051 .2525(12) .552(2) .5556(18) .31(4) Uiso ? ? 1.00000 ? ?
C052 .2667(16) .503(2) .5726(18) .28(3) Uiso ? ? 1.00000 ? ?
N06 .5874(9) .6068(15) .6275(8) .18(3) Uani ? ? 1.00000 ? ?
C061 .6037(6) .5778(10) .6463(7) .090(18) Uani ? ? 1.00000 ? ?
C062 .6201(17) .542(2) .6649(15) .32(8) Uani ? ? 1.00000 ? ?
N07 .3889(10) .4382(15) .4794(10) .19(3) Uani ? ? 1.00000 ? ?
C071 .3566(14) .399(2) .4623(15) .26(5) Uani ? ? 1.00000 ? ?
C072 .3250(17) .367(4) .4508(17) .42(9) Uani ? ? 1.00000 ? ?
N08 .682(3) .639(4) .761(3) .54(6) Uiso ? ? 1.00000 ? ?
C081 .6846(10) .6668(14) .7493(10) .129(13) Uiso ? ? 1.00000 ? ?
C082 .682(2) .717(3) .738(2) .32(4) Uiso ? ? 1.00000 ? ?
N09 .2329(11) .8708(17) .6434(11) .197(16) Uiso ? ? 1.00000 ? ?
C091 .199(2) .879(5) .654(2) .53(7) Uiso ? ? 1.00000 ? ?
C092 .162(4) .886(8) .672(4) .82(14) Uiso ? ? 1.00000 ? ?
N010 .3792(15) 1.101(2) .6012(14) .27(2) Uiso ? ? 1.00000 ? ?
C0101 .413(3) 1.045(3) .610(2) .47(6) Uiso ? ? 1.00000 ? ?
C0102 .4410(14) .977(2) .6000(14) .20(2) Uiso ? ? 1.00000 ? ?
O01 .2366(9) .8986(14) .3801(9) .199(13) Uiso ? ? 1.00000 ? ?
O02 .2486(18) .996(3) .2554(19) .44(4) Uiso ? ? 1.00000 ? ?
H113 .46490 .44580 .41671 .08300 Uiso ? ? 1.00000 ? ?
H1142a .47897 .27682 .47472 .13800 Uiso ? ? .50000 ? ?
H1142b .44630 .32042 .46671 .13800 Uiso ? ? .50000 ? ?
H1142c .47767 .32170 .50462 .13800 Uiso ? ? .50000 ? ?
H1143a .50013 .30682 .41424 .13500 Uiso ? ? .50000 ? ?
H1143b .50231 .36943 .40599 .13500 Uiso ? ? .50000 ? ?
H1143c .46336 .34292 .40717 .13500 Uiso ? ? .50000 ? ?
H1144a .54729 .30474 .48376 .11600 Uiso ? ? .50000 ? ?
H1144b .53835 .34539 .51318 .11600 Uiso ? ? .50000 ? ?
H1144c .55838 .36657 .48299 .11600 Uiso ? ? .50000 ? ?
H1142'a .51604 .28285 .48101 .13800 Uiso ? ? .50000 ? ?
H1142'b .48499 .30938 .49812 .13800 Uiso ? ? .50000 ? ?
H1142'c .52693 .33107 .50963 .13800 Uiso ? ? .50000 ? ?
H1143'a .46272 .29281 .42648 .19200 Uiso ? ? .50000 ? ?
H1143'b .45151 .35151 .41047 .19200 Uiso ? ? .50000 ? ?
H1143'c .43925 .33157 .44596 .19200 Uiso ? ? .50000 ? ?
H1144'a .53116 .31953 .43216 .15000 Uiso ? ? .50000 ? ?
H1144'b .54914 .37100 .45522 .15000 Uiso ? ? .50000 ? ?
H1144'c .51847 .37831 .41722 .15000 Uiso ? ? .50000 ? ?
H115 .50733 .40335 .52791 .07800 Uiso ? ? 1.00000 ? ?
H11a .43195 .57423 .43455 .07200 Uiso ? ? 1.00000 ? ?
H11b .42034 .52546 .40648 .07200 Uiso ? ? 1.00000 ? ?
H123 .51261 .64761 .33184 .09300 Uiso ? ? 1.00000 ? ?
H1242a .42086 .52837 .25144 .30600 Uiso ? ? 1.00000 ? ?
H1242b .40755 .54237 .28749 .30600 Uiso ? ? 1.00000 ? ?
H1242c .43823 .49689 .28877 .30600 Uiso ? ? 1.00000 ? ?
H1243a .44225 .63423 .24497 .23300 Uiso ? ? 1.00000 ? ?
H1243b .46989 .66302 .27911 .23300 Uiso ? ? 1.00000 ? ?
H1243c .42802 .64968 .28027 .23300 Uiso ? ? 1.00000 ? ?
H1244a .48782 .55322 .24823 .29000 Uiso ? ? 1.00000 ? ?
H1244b .50637 .52494 .28654 .29000 Uiso ? ? 1.00000 ? ?
H1244c .51614 .58593 .27984 .29000 Uiso ? ? 1.00000 ? ?
H125 .43835 .53497 .34670 .08200 Uiso ? ? 1.00000 ? ?
H12a .52416 .71395 .41740 .11600 Uiso ? ? 1.00000 ? ?
H12b .54381 .71298 .38425 .11600 Uiso ? ? 1.00000 ? ?
H133 .67237 .63595 .49806 .11500 Uiso ? ? 1.00000 ? ?
H1342a .73090 .60815 .43560 .24500 Uiso ? ? 1.00000 ? ?
H1342b .71693 .63052 .46955 .24500 Uiso ? ? 1.00000 ? ?
H1342c .70727 .66242 .43156 .24500 Uiso ? ? 1.00000 ? ?
H1343a .69932 .52347 .43866 .23000 Uiso ? ? 1.00000 ? ?
H1343b .65650 .52335 .43978 .23000 Uiso ? ? 1.00000 ? ?
H1343c .68761 .54675 .47363 .23000 Uiso ? ? 1.00000 ? ?
H1344a .67862 .56891 .37785 .22700 Uiso ? ? 1.00000 ? ?
H1344b .66029 .62712 .37648 .22700 Uiso ? ? 1.00000 ? ?
H1344c .63645 .57509 .38049 .22700 Uiso ? ? 1.00000 ? ?
H135 .60204 .64148 .39100 .12000 Uiso ? ? 1.00000 ? ?
H13a .64999 .66259 .54964 .09000 Uiso ? ? 1.00000 ? ?
H13b .60775 .68110 .54496 .09000 Uiso ? ? 1.00000 ? ?
H143 .67295 .89000 .53363 .16400 Uiso ? ? 1.00000 ? ?
H1442a .77167 .86463 .53188 .24400 Uiso ? ? 1.00000 ? ?
H1442b .73171 .89260 .52526 .24400 Uiso ? ? 1.00000 ? ?
H1442c .73624 .83868 .50390 .24400 Uiso ? ? 1.00000 ? ?
H1443a .72902 .89370 .58861 .20900 Uiso ? ? 1.00000 ? ?
H1443b .77158 .87464 .59820 .20900 Uiso ? ? 1.00000 ? ?
H1443c .74188 .84256 .61424 .20900 Uiso ? ? 1.00000 ? ?
H1444a .75661 .74895 .58377 .26800 Uiso ? ? 1.00000 ? ?
H1444b .78815 .77918 .56933 .26800 Uiso ? ? 1.00000 ? ?
H1444c .75503 .74885 .54103 .26800 Uiso ? ? 1.00000 ? ?
H145 .69930 .73008 .54777 .09300 Uiso ? ? 1.00000 ? ?
H14a .57387 .87967 .52265 .11100 Uiso ? ? 1.00000 ? ?
H14b .60764 .91961 .52288 .11100 Uiso ? ? 1.00000 ? ?
H153 .60494 .96424 .66991 .12700 Uiso ? ? 1.00000 ? ?
H1542a .70149 .96347 .62727 .22200 Uiso ? ? .50000 ? ?
H1542b .69954 .93769 .66554 .22200 Uiso ? ? .50000 ? ?
H1542c .72085 .99322 .66479 .22200 Uiso ? ? .50000 ? ?
H1543a .68821 1.01722 .70234 .19200 Uiso ? ? .50000 ? ?
H1543b .66248 .96486 .69809 .19200 Uiso ? ? .50000 ? ?
H1543c .64376 1.02301 .69277 .19200 Uiso ? ? .50000 ? ?
H1544a .68142 1.07616 .64729 .17600 Uiso ? ? .50000 ? ?
H1544b .63699 1.07084 .63631 .17600 Uiso ? ? .50000 ? ?
H1544c .66034 1.05274 .60807 .17600 Uiso ? ? .50000 ? ?
H1542'a .71324 .97489 .68677 .19200 Uiso ? ? .50000 ? ?
H1542'b .69691 .93011 .65667 .19200 Uiso ? ? .50000 ? ?
H1542'c .67819 .93961 .68996 .19200 Uiso ? ? .50000 ? ?
H1543'a .66694 1.07205 .67738 .21600 Uiso ? ? .50000 ? ?
H1543'b .63016 1.03901 .67801 .21600 Uiso ? ? .50000 ? ?
H1543'c .63274 1.07020 .64172 .21600 Uiso ? ? .50000 ? ?
H1544'a .70473 1.04274 .63410 .15500 Uiso ? ? .50000 ? ?
H1544'b .66557 1.04497 .60416 .15500 Uiso ? ? .50000 ? ?
H1544'c .69076 .99222 .60819 .15500 Uiso ? ? .50000 ? ?
H155 .64474 .95684 .58128 .13800 Uiso ? ? 1.00000 ? ?
H15a .51675 .88508 .62732 .10800 Uiso ? ? 1.00000 ? ?
H15b .52937 .93623 .65298 .10800 Uiso ? ? 1.00000 ? ?
H163 .59208 .76164 .75900 .11700 Uiso ? ? 1.00000 ? ?
H1642a .67020 .88160 .80559 .17000 Uiso ? ? .50000 ? ?
H1642b .65378 .89649 .76336 .17000 Uiso ? ? .50000 ? ?
H1642c .66347 .83557 .77514 .17000 Uiso ? ? .50000 ? ?
H1643a .61802 .83007 .83959 .19000 Uiso ? ? .50000 ? ?
H1643b .61380 .78392 .80942 .19000 Uiso ? ? .50000 ? ?
H1643c .57800 .81706 .81305 .19000 Uiso ? ? .50000 ? ?
H1644a .61132 .92892 .81966 .22800 Uiso ? ? .50000 ? ?
H1644b .57043 .91235 .79663 .22800 Uiso ? ? .50000 ? ?
H1644c .59810 .94245 .77690 .22800 Uiso ? ? .50000 ? ?
H1642'a .64337 .92790 .80696 .17000 Uiso ? ? .50000 ? ?
H1642'b .61033 .94084 .77160 .17000 Uiso ? ? .50000 ? ?
H1642'c .64709 .91095 .76718 .17000 Uiso ? ? .50000 ? ?
H1643'a .65318 .83142 .83048 .20900 Uiso ? ? .50000 ? ?
H1643'b .65899 .81319 .79168 .20900 Uiso ? ? .50000 ? ?
H1643'c .62780 .78495 .80775 .20900 Uiso ? ? .50000 ? ?
H1644'a .59366 .87857 .83620 .14800 Uiso ? ? .50000 ? ?
H1644'b .56949 .83145 .81295 .14800 Uiso ? ? .50000 ? ?
H1644'c .56186 .89234 .80002 .14800 Uiso ? ? .50000 ? ?
H165 .57426 .91838 .71930 .13900 Uiso ? ? 1.00000 ? ?
H16a .57072 .68728 .71696 .10500 Uiso ? ? 1.00000 ? ?
H16b .54886 .69638 .67509 .10500 Uiso ? ? 1.00000 ? ?
H173 .42065 .69961 .73817 .11900 Uiso ? ? 1.00000 ? ?
H1742a .43907 .66672 .83266 .13300 Uiso ? ? .50000 ? ?
H1742b .42088 .65174 .79074 .13300 Uiso ? ? .50000 ? ?
H1742c .42946 .71295 .80239 .13300 Uiso ? ? .50000 ? ?
H1743a .50207 .70667 .85256 .13700 Uiso ? ? .50000 ? ?
H1743b .49302 .74973 .82012 .13700 Uiso ? ? .50000 ? ?
H1743c .52842 .71122 .82506 .13700 Uiso ? ? .50000 ? ?
H1744a .49657 .60461 .83462 .13900 Uiso ? ? .50000 ? ?
H1744b .52197 .61338 .80659 .13900 Uiso ? ? .50000 ? ?
H1744c .48094 .58905 .79240 .13900 Uiso ? ? .50000 ? ?
H1742'a .45588 .70869 .83973 .14100 Uiso ? ? .50000 ? ?
H1742'b .43303 .72206 .79875 .14100 Uiso ? ? .50000 ? ?
H1742'c .47258 .74974 .81549 .14100 Uiso ? ? .50000 ? ?
H1743'a .51928 .64082 .84583 .16700 Uiso ? ? .50000 ? ?
H1743'b .53776 .68078 .82235 .16700 Uiso ? ? .50000 ? ?
H1743'c .52579 .62174 .80748 .16700 Uiso ? ? .50000 ? ?
H1744'a .45701 .62054 .82651 .19500 Uiso ? ? .50000 ? ?
H1744'b .47086 .59671 .79290 .19500 Uiso ? ? .50000 ? ?
H1744'c .43387 .63239 .78539 .19500 Uiso ? ? .50000 ? ?
H175 .53664 .68179 .76466 .10100 Uiso ? ? 1.00000 ? ?
H17a .41124 .74412 .64612 .08600 Uiso ? ? 1.00000 ? ?
H17b .39085 .74533 .67872 .08600 Uiso ? ? 1.00000 ? ?
H183 .32893 .54498 .61889 .09200 Uiso ? ? 1.00000 ? ?
H1842a .28228 .58544 .71872 .13900 Uiso ? ? .50000 ? ?
H1842b .27438 .61898 .68144 .13900 Uiso ? ? .50000 ? ?
H1842c .30663 .63746 .71604 .13900 Uiso ? ? .50000 ? ?
H1843a .33933 .53141 .73728 .16100 Uiso ? ? .50000 ? ?
H1843b .36291 .58449 .73533 .16100 Uiso ? ? .50000 ? ?
H1843c .37042 .53133 .71464 .16100 Uiso ? ? .50000 ? ?
H1844a .28770 .49837 .68175 .14000 Uiso ? ? .50000 ? ?
H1844b .32136 .49095 .66278 .14000 Uiso ? ? .50000 ? ?
H1844c .28604 .52656 .64332 .14000 Uiso ? ? .50000 ? ?
H1842'a .27059 .55900 .68862 .13900 Uiso ? ? .50000 ? ?
H1842'b .27697 .55827 .64827 .13900 Uiso ? ? .50000 ? ?
H1842'c .27826 .61375 .66976 .13900 Uiso ? ? .50000 ? ?
H1843'a .31805 .57869 .74231 .16100 Uiso ? ? .50000 ? ?
H1843'b .32202 .63491 .72332 .16100 Uiso ? ? .50000 ? ?
H1843'c .35785 .59776 .73790 .16100 Uiso ? ? .50000 ? ?
H1844'a .31803 .49335 .70796 .20600 Uiso ? ? .50000 ? ?
H1844'b .35793 .50382 .70029 .20600 Uiso ? ? .50000 ? ?
H1844'c .32230 .49376 .66684 .20600 Uiso ? ? .50000 ? ?
H185 .36428 .66194 .69782 .09800 Uiso ? ? 1.00000 ? ?
H18a .36985 .60411 .54917 .07700 Uiso ? ? 1.00000 ? ?
H18b .33714 .56547 .55431 .07700 Uiso ? ? 1.00000 ? ?
H193 .46153 .41363 .58472 .10800 Uiso ? ? 1.00000 ? ?
H1942a .41511 .32864 .57321 .38900 Uiso ? ? 1.00000 ? ?
H1942b .40893 .30184 .60971 .38900 Uiso ? ? 1.00000 ? ?
H1942c .44375 .34062 .61183 .38900 Uiso ? ? 1.00000 ? ?
H1943a .39280 .40692 .65907 .40900 Uiso ? ? 1.00000 ? ?
H1943b .43244 .38121 .65962 .40900 Uiso ? ? 1.00000 ? ?
H1943c .39725 .34327 .65771 .40900 Uiso ? ? 1.00000 ? ?
H1944a .35019 .36989 .56197 .46600 Uiso ? ? 1.00000 ? ?
H1944b .34044 .39703 .59680 .46600 Uiso ? ? 1.00000 ? ?
H1944c .34883 .33418 .59680 .46600 Uiso ? ? 1.00000 ? ?
H195 .35612 .47581 .58833 .09800 Uiso ? ? 1.00000 ? ?
H19a .50077 .53558 .56599 .06900 Uiso ? ? 1.00000 ? ?
H19b .51026 .47419 .57648 .06900 Uiso ? ? 1.00000 ? ?
H213 .22235 .73353 .60250 .11700 Uiso ? ? 1.00000 ? ?
H2142a .13008 .71381 .60551 .27600 Uiso ? ? 1.00000 ? ?
H2142b .15933 .76134 .60691 .27600 Uiso ? ? 1.00000 ? ?
H2142c .17355 .70070 .61265 .27600 Uiso ? ? 1.00000 ? ?
H2143a .11449 .65618 .53616 .84000 Uiso ? ? 1.00000 ? ?
H2143b .15725 .63857 .54391 .84000 Uiso ? ? 1.00000 ? ?
H2143c .13884 .67425 .50879 .84000 Uiso ? ? 1.00000 ? ?
H2144a .10013 .75643 .54254 .33800 Uiso ? ? 1.00000 ? ?
H2144b .12437 .76034 .51310 .33800 Uiso ? ? 1.00000 ? ?
H2144c .13546 .79543 .54972 .33800 Uiso ? ? 1.00000 ? ?
H215 .16964 .72615 .49149 .10500 Uiso ? ? 1.00000 ? ?
H21a .29530 .70207 .61688 .10300 Uiso ? ? 1.00000 ? ?
H21b .31885 .72875 .59139 .10300 Uiso ? ? 1.00000 ? ?
H223 .35045 .89717 .69541 .08200 Uiso ? ? 1.00000 ? ?
H2242a .37354 .80423 .77850 .40400 Uiso ? ? 1.00000 ? ?
H2242b .38277 .84396 .74872 .40400 Uiso ? ? 1.00000 ? ?
H2242c .38197 .78065 .74201 .40400 Uiso ? ? 1.00000 ? ?
H2243a .31020 .85450 .77175 .31600 Uiso ? ? 1.00000 ? ?
H2243b .28242 .86041 .73192 .31600 Uiso ? ? 1.00000 ? ?
H2243c .32081 .89299 .74205 .31600 Uiso ? ? 1.00000 ? ?
H2244a .31622 .76278 .77098 .43700 Uiso ? ? 1.00000 ? ?
H2244b .32425 .73164 .73674 .43700 Uiso ? ? 1.00000 ? ?
H2244c .28511 .76100 .73291 .43700 Uiso ? ? 1.00000 ? ?
H225 .30335 .74676 .67787 .10500 Uiso ? ? 1.00000 ? ?
H22a .36647 .94043 .64347 .09400 Uiso ? ? 1.00000 ? ?
H22b .36892 .90307 .60973 .09400 Uiso ? ? 1.00000 ? ?
H233 .25565 1.05618 .53284 .07900 Uiso ? ? 1.00000 ? ?
H2342a .20412 1.06794 .62516 .32900 Uiso ? ? .50000 ? ?
H2342b .22759 1.01346 .63074 .32900 Uiso ? ? .50000 ? ?
H2342c .20091 1.02775 .59150 .32900 Uiso ? ? .50000 ? ?
H2343a .22173 1.13904 .58339 .19200 Uiso ? ? .50000 ? ?
H2343b .22115 1.09479 .55261 .19200 Uiso ? ? .50000 ? ?
H2343c .25779 1.12996 .56819 .19200 Uiso ? ? .50000 ? ?
H2344a .26169 1.12811 .64803 .16300 Uiso ? ? .50000 ? ?
H2344b .29757 1.11838 .63265 .16300 Uiso ? ? .50000 ? ?
H2344c .28556 1.07439 .65828 .16300 Uiso ? ? .50000 ? ?
H2342'a .23337 1.08534 .65218 .08100 Uiso ? ? .50000 ? ?
H2342'b .27530 1.06388 .66030 .08100 Uiso ? ? .50000 ? ?
H2342'c .24124 1.02336 .64642 .08100 Uiso ? ? .50000 ? ?
H2343'a .25001 1.15471 .61676 .18000 Uiso ? ? .50000 ? ?
H2343'b .26672 1.14475 .58219 .18000 Uiso ? ? .50000 ? ?
H2343'c .29146 1.13210 .62259 .18000 Uiso ? ? .50000 ? ?
H2344'a .19209 1.09247 .58990 .13200 Uiso ? ? .50000 ? ?
H2344'b .19853 1.03231 .57826 .13200 Uiso ? ? .50000 ? ?
H2344'c .20629 1.08136 .55394 .13200 Uiso ? ? .50000 ? ?
H235 .29924 .99067 .63847 .11200 Uiso ? ? 1.00000 ? ?
H23a .27575 1.02360 .47859 .07300 Uiso ? ? 1.00000 ? ?
H23b .30186 .97185 .48217 .07300 Uiso ? ? 1.00000 ? ?
H243 .41619 1.13574 .49352 .09300 Uiso ? ? 1.00000 ? ?
H2442a .37694 1.26836 .48110 .32200 Uiso ? ? 1.00000 ? ?
H2442b .39373 1.21835 .46413 .32200 Uiso ? ? 1.00000 ? ?
H2442c .40187 1.22497 .50758 .32200 Uiso ? ? 1.00000 ? ?
H2443a .31750 1.24811 .50794 .70800 Uiso ? ? 1.00000 ? ?
H2443b .33751 1.20114 .53457 .70800 Uiso ? ? 1.00000 ? ?
H2443c .30180 1.18823 .50180 .70800 Uiso ? ? 1.00000 ? ?
H2444a .31877 1.24720 .44559 .42200 Uiso ? ? 1.00000 ? ?
H2444b .30088 1.18915 .44690 .42200 Uiso ? ? 1.00000 ? ?
H2444c .33540 1.19656 .42912 .42200 Uiso ? ? 1.00000 ? ?
H245 .30260 1.11511 .48747 .09500 Uiso ? ? 1.00000 ? ?
H24a .45979 1.05810 .51133 .09300 Uiso ? ? 1.00000 ? ?
H24b .44337 .99853 .50769 .09300 Uiso ? ? 1.00000 ? ?
H253 .46402 1.01574 .36067 .11700 Uiso ? ? 1.00000 ? ?
H2542a .49548 1.20080 .39957 .32400 Uiso ? ? 1.00000 ? ?
H2542b .51022 1.15844 .43178 .32400 Uiso ? ? 1.00000 ? ?
H2542c .46758 1.17712 .42173 .32400 Uiso ? ? 1.00000 ? ?
H2543a .53447 1.09951 .39025 .55400 Uiso ? ? 1.00000 ? ?
H2543b .52333 1.14991 .36355 .55400 Uiso ? ? 1.00000 ? ?
H2543c .50920 1.09127 .34948 .55400 Uiso ? ? 1.00000 ? ?
H2544a .44162 1.11128 .33136 .59900 Uiso ? ? 1.00000 ? ?
H2544b .45857 1.17055 .33563 .59900 Uiso ? ? 1.00000 ? ?
H2544c .42591 1.15515 .35450 .59900 Uiso ? ? 1.00000 ? ?
H255 .45928 1.11140 .45324 .13400 Uiso ? ? 1.00000 ? ?
H25a .47182 .91134 .37231 .09400 Uiso ? ? 1.00000 ? ?
H25b .44672 .88894 .39779 .09400 Uiso ? ? 1.00000 ? ?
H263 .33535 .90107 .26756 .14900 Uiso ? ? 1.00000 ? ?
H2642a .41003 1.01840 .22311 .26300 Uiso ? ? 1.00000 ? ?
H2642b .43372 1.00062 .26293 .26300 Uiso ? ? 1.00000 ? ?
H2642c .39552 1.03282 .25843 .26300 Uiso ? ? 1.00000 ? ?
H2643a .41465 .93065 .20661 .35400 Uiso ? ? 1.00000 ? ?
H2643b .38931 .88578 .21862 .35400 Uiso ? ? 1.00000 ? ?
H2643c .42928 .90003 .24478 .35400 Uiso ? ? 1.00000 ? ?
H2644a .36029 .96371 .19257 .31100 Uiso ? ? 1.00000 ? ?
H2644b .33566 .97178 .22135 .31100 Uiso ? ? 1.00000 ? ?
H2644c .34753 .91284 .21212 .31100 Uiso ? ? 1.00000 ? ?
H265 .43829 .96167 .31365 .11700 Uiso ? ? 1.00000 ? ?
H26a .31362 .85365 .35160 .08100 Uiso ? ? 1.00000 ? ?
H26b .29364 .86640 .30970 .08100 Uiso ? ? 1.00000 ? ?
H273 .34837 .65019 .28687 .13900 Uiso ? ? 1.00000 ? ?
H2742a .32920 .69042 .17931 .18100 Uiso ? ? .50000 ? ?
H2742b .35685 .67890 .21854 .18100 Uiso ? ? .50000 ? ?
H2742c .34716 .73925 .20526 .18100 Uiso ? ? .50000 ? ?
H2743a .26666 .72769 .17142 .15400 Uiso ? ? .50000 ? ?
H2743b .28270 .77740 .19739 .15400 Uiso ? ? .50000 ? ?
H2743c .25046 .74087 .20590 .15400 Uiso ? ? .50000 ? ?
H2744a .27945 .62833 .19933 .21400 Uiso ? ? .50000 ? ?
H2744b .26967 .64211 .23722 .21400 Uiso ? ? .50000 ? ?
H2744c .31003 .61951 .23722 .21400 Uiso ? ? .50000 ? ?
H2742'a .31797 .63930 .19273 .11200 Uiso ? ? .50000 ? ?
H2742'b .31898 .62391 .23411 .11200 Uiso ? ? .50000 ? ?
H2742'c .35246 .65741 .22535 .11200 Uiso ? ? .50000 ? ?
H2743'a .29462 .73400 .16828 .20000 Uiso ? ? .50000 ? ?
H2743'b .33095 .75906 .19545 .20000 Uiso ? ? .50000 ? ?
H2743'c .29042 .77839 .19753 .20000 Uiso ? ? .50000 ? ?
H2744'a .25572 .67609 .19122 .15400 Uiso ? ? .50000 ? ?
H2744'b .25179 .71738 .22243 .15400 Uiso ? ? .50000 ? ?
H2744'c .26431 .65692 .23296 .15400 Uiso ? ? .50000 ? ?
H275 .29613 .80857 .26339 .14500 Uiso ? ? 1.00000 ? ?
H27a .40034 .65333 .34362 .07900 Uiso ? ? 1.00000 ? ?
H27b .39822 .69017 .37771 .07900 Uiso ? ? 1.00000 ? ?
H283 .31297 .50648 .40681 .11600 Uiso ? ? 1.00000 ? ?
H2842a .28285 .47820 .27929 .34600 Uiso ? ? 1.00000 ? ?
H2842b .31156 .52718 .28510 .34600 Uiso ? ? 1.00000 ? ?
H2842c .27418 .53194 .29868 .34600 Uiso ? ? 1.00000 ? ?
H2843a .28256 .41476 .33702 .23400 Uiso ? ? 1.00000 ? ?
H2843b .26770 .46975 .34986 .23400 Uiso ? ? 1.00000 ? ?
H2843c .29997 .43696 .37749 .23400 Uiso ? ? 1.00000 ? ?
H2844a .34175 .41684 .31350 .22600 Uiso ? ? 1.00000 ? ?
H2844b .36932 .43682 .35092 .22600 Uiso ? ? 1.00000 ? ?
H2844c .36401 .47192 .31451 .22600 Uiso ? ? 1.00000 ? ?
H285 .35532 .57841 .32333 .12200 Uiso ? ? 1.00000 ? ?
H28a .33774 .54643 .47315 .09300 Uiso ? ? 1.00000 ? ?
H28b .34885 .60844 .47749 .09300 Uiso ? ? 1.00000 ? ?
H293 .18421 .63475 .44131 .11300 Uiso ? ? 1.00000 ? ?
H2942a .18938 .44791 .43920 .34600 Uiso ? ? 1.00000 ? ?
H2942b .22385 .47595 .46722 .34600 Uiso ? ? 1.00000 ? ?
H2942c .22232 .47372 .42452 .34600 Uiso ? ? 1.00000 ? ?
H2943a .13703 .52007 .39910 .43300 Uiso ? ? 1.00000 ? ?
H2943b .16769 .54910 .38268 .43300 Uiso ? ? 1.00000 ? ?
H2943c .14799 .58113 .40935 .43300 Uiso ? ? 1.00000 ? ?
H2944a .14746 .51106 .46828 .60500 Uiso ? ? 1.00000 ? ?
H2944b .15764 .57339 .46906 .60500 Uiso ? ? 1.00000 ? ?
H2944c .18604 .53201 .49397 .60500 Uiso ? ? 1.00000 ? ?
H295 .27142 .51843 .44695 .11900 Uiso ? ? 1.00000 ? ?
H29a .24801 .74954 .45848 .09400 Uiso ? ? 1.00000 ? ?
H29b .20480 .73376 .44728 .09400 Uiso ? ? 1.00000 ? ?
H1101a .63543 .57033 .55327 .22900 Uiso ? ? .50000 ? ?
H1101b .61753 .51234 .55477 .22900 Uiso ? ? .50000 ? ?
H1101c .60613 .56096 .57731 .22900 Uiso ? ? .50000 ? ?
H1101'a .61469 .50416 .55997 .22900 Uiso ? ? .50000 ? ?
H1101'b .58028 .46372 .54809 .09900 Uiso ? ? .50000 ? ?
H1101'c .58179 .50585 .58036 .09900 Uiso ? ? .50000 ? ?
H1102a .55560 .49747 .48048 .14700 Uiso ? ? .50000 ? ?
H1102b .59391 .51644 .47234 .14700 Uiso ? ? .50000 ? ?
H1102c .55771 .55360 .46066 .14700 Uiso ? ? .50000 ? ?
H1102'a .59291 .54823 .47526 .14700 Uiso ? ? .50000 ? ?
H1102'b .54867 .54116 .46184 .14700 Uiso ? ? .50000 ? ?
H1102'c .57467 .49015 .47516 .14700 Uiso ? ? .50000 ? ?
H1201a .66248 .67356 .63570 .20300 Uiso ? ? 1.00000 ? ?
H1201b .69049 .71649 .65943 .20300 Uiso ? ? 1.00000 ? ?
H1201c .67206 .72735 .61694 .20300 Uiso ? ? 1.00000 ? ?
H1202a .63431 .83949 .66188 .30000 Uiso ? ? 1.00000 ? ?
H1202b .65597 .82264 .63196 .30000 Uiso ? ? 1.00000 ? ?
H1202c .67440 .81176 .67445 .30000 Uiso ? ? 1.00000 ? ?
H1301a .45409 .57327 .69173 .26400 Uiso ? ? .50000 ? ?
H1301b .45103 .50993 .68527 .26400 Uiso ? ? .50000 ? ?
H1301c .42856 .54980 .65430 .26400 Uiso ? ? .50000 ? ?
H1301'a .45029 .50893 .66258 .26400 Uiso ? ? .50000 ? ?
H1301'b .43105 .56668 .65945 .26400 Uiso ? ? .50000 ? ?
H1301'c .44990 .54182 .69885 .26400 Uiso ? ? .50000 ? ?
H1302a .51879 .58518 .71239 .52700 Uiso ? ? .50000 ? ?
H1302b .54954 .56714 .69176 .52700 Uiso ? ? .50000 ? ?
H1302c .53110 .52371 .71293 .52700 Uiso ? ? .50000 ? ?
H1302'a .52210 .56009 .72260 .12800 Uiso ? ? .50000 ? ?
H1302'b .54690 .58047 .69624 .12800 Uiso ? ? .50000 ? ?
H1302'c .53344 .51943 .69450 .12800 Uiso ? ? .50000 ? ?
H1501a .23071 .91984 .55656 .16900 Uiso ? ? 1.00000 ? ?
H1501b .24931 .86204 .55650 .16900 Uiso ? ? 1.00000 ? ?
H1501c .20554 .86963 .53928 .16900 Uiso ? ? 1.00000 ? ?
H1502a .17947 .89125 .45646 .22400 Uiso ? ? 1.00000 ? ?
H1502b .18686 .84381 .48590 .22400 Uiso ? ? 1.00000 ? ?
H1502c .20542 .84181 .45201 .22400 Uiso ? ? 1.00000 ? ?
H1601a .27697 .64081 .33929 .26300 Uiso ? ? 1.00000 ? ?
H1601b .23275 .63384 .33113 .26300 Uiso ? ? 1.00000 ? ?
H1601c .25858 .62123 .37108 .26300 Uiso ? ? 1.00000 ? ?
H1602a .25220 .74523 .30803 .64000 Uiso ? ? 1.00000 ? ?
H1602b .23567 .78856 .33090 .64000 Uiso ? ? 1.00000 ? ?
H1602c .21034 .73955 .31173 .64000 Uiso ? ? 1.00000 ? ?
H1701a .31037 1.06710 .40958 .54000 Uiso ? ? 1.00000 ? ?
H1701b .27412 1.03224 .39177 .54000 Uiso ? ? 1.00000 ? ?
H1701c .29139 1.07102 .36660 .54000 Uiso ? ? 1.00000 ? ?
H1702a .36627 1.06574 .39738 .66800 Uiso ? ? 1.00000 ? ?
H1702b .34285 1.07412 .35593 .66800 Uiso ? ? 1.00000 ? ?
H1702c .37436 1.02888 .36559 .66800 Uiso ? ? 1.00000 ? ?

loop_
_atom_site_aniso_label
_atom_site_aniso_U_11
_atom_site_aniso_U_22
_atom_site_aniso_U_33
_atom_site_aniso_U_12
_atom_site_aniso_U_13
_atom_site_aniso_U_23
Eu1 .0448(6) .0545(7) .0452(6) .0034(6) .0061(5) -.0022(6)
Eu2 .0387(6) .0575(7) .0504(7) .0002(6) .0004(5) -.0027(6)
Eu3 .0472(6) .0551(7) .0437(6) .0024(6) .0074(5) .0046(6)
Eu4 .0393(6) .0525(7) .0561(7) .0026(6) -.0011(5) .0075(6)
Eu5 .0425(6) .0638(8) .0482(6) .0063(6) .0092(5) .0064(6)
Eu6 .0459(6) .0639(8) .0459(6) -.0026(6) .0011(5) .0004(6)
Eu7 .0510(6) .0572(7) .0500(7) .0054(6) .0078(5) .0095(6)
O1 .057(9) .064(10) .048(9) .024(8) .011(7) .015(8)
O2 .043(8) .097(12) .033(8) -.001(8) .003(6) -.025(8)
O3 .051(9) .065(10) .044(8) -.008(7) .006(7) -.007(7)
O4 .029(7) .046(8) .046(8) .007(6) .000(6) .010(7)
O5 .049(8) .051(9) .048(9) -.001(7) .011(7) -.007(7)
O6 .048(8) .062(10) .042(8) .001(7) -.003(7) .013(7)
O7 .059(9) .063(10) .053(9) -.007(8) .018(7) .000(8)
O8 .035(8) .079(11) .048(9) -.010(7) -.004(6) .000(8)
O9 .041(8) .065(10) .061(10) .009(7) -.007(7) .016(8)
O10 .083(12) .068(11) .053(10) .012(9) -.007(8) -.001(8)
O11 .055(11) .069(13) .17(2) -.002(9) -.012(11) .045(13)
O111 .072(10) .060(10) .050(9) -.004(8) .012(8) -.013(8)
C111 .070(15) .050(14) .040(12) -.018(12) .014(11) -.020(11)
C112 .056(15) .048(15) .10(2) .004(12) .010(14) .021(14)
C113 .094(19) .051(15) .047(14) .006(13) -.014(13) -.006(12)
C114 .089(19) .033(14) .10(2) -.006(13) .015(16) -.017(13)
C1141 .15(3) .10(2) .08(2) -.04(2) .03(2) -.005(18)
C115 .091(18) .037(13) .054(14) .011(12) .013(13) .004(11)
C116 .064(15) .060(15) .050(14) -.003(12) .014(11) .004(12)
C11 .050(13) .069(16) .052(14) -.011(12) .019(11) -.007(12)
O121 .061(10) .108(14) .059(10) .003(10) .025(8) -.014(10)
C121 .045(13) .10(2) .034(12) .040(13) -.004(10) -.004(12)
C122 .035(12) .11(2) .047(13) .011(13) .003(10) .006(14)
C124 .10(2) .09(2) .048(15) .030(17) .027(14) -.003(14)
C1241 .13(3) .13(3) .06(2) .02(2) .012(18) -.008(19)
C125 .080(17) .069(17) .052(15) .012(14) .016(13) -.002(13)
C126 .069(16) .080(18) .041(13) .007(14) .013(11) -.004(12)
C12 .09(2) .068(17) .062(16) -.003(15) .013(14) .007(14)
O131 .053(9) .077(11) .048(9) .015(8) .007(7) -.010(8)
C131 .043(12) .09(2) .046(13) .002(12) .015(10) -.011(13)
C132 .081(18) .10(2) .053(15) .021(16) .032(13) -.013(15)
C133 .069(18) .17(3) .055(17) -.02(2) .011(14) -.027(19)
C134 .036(14) .13(3) .11(2) .000(15) .022(14) -.02(2)
C1341 .11(3) .13(3) .12(3) -.01(2) .04(2) -.06(2)
C135 .070(18) .12(3) .073(19) .003(17) .009(15) -.013(18)
C136 .049(13) .10(2) .047(13) .032(13) .013(11) .009(13)
C13 .061(16) .13(3) .054(15) .035(16) .022(12) .009(16)
O141 .028(7) .063(10) .066(10) .006(7) -.002(7) .011(8)
C141 .061(15) .070(17) .056(15) -.001(13) .007(12) .009(13)
C142 .053(14) .065(17) .085(18) -.007(12) .004(13) .004(14)
C143 .10(3) .12(3) .19(4) -.01(2) .07(3) .04(3)
C144 .052(16) .10(2) .12(2) -.018(15) .015(15) -.020(19)
C1441 .07(2) .12(3) .15(3) -.021(18) .03(2) -.01(2)
C145 .038(13) .09(2) .09(2) -.016(13) .020(13) -.009(16)
C146 .055(14) .046(14) .081(17) -.001(11) .022(13) .018(13)
C14 .063(17) .10(2) .09(2) -.009(16) -.013(14) .019(17)
O151 .052(9) .043(9) .093(12) -.012(7) .011(8) -.014(9)
C151 .075(18) .065(18) .12(2) .025(14) .042(17) .026(16)
C152 .047(14) .074(18) .090(19) -.005(12) .029(13) -.017(14)
C153 .10(2) .11(3) .09(2) -.03(2) -.041(17) -.03(2)
C154 .08(2) .10(2) .14(3) -.043(18) .04(2) -.06(2)
C1541 .13(3) .18(4) .17(4) -.03(3) .05(3) -.01(3)
C155 .07(2) .08(2) .21(4) .013(16) -.01(2) -.07(2)
C156 .069(17) .043(15) .13(3) .008(13) .001(17) .004(16)
C15 .064(17) .10(2) .12(3) -.026(16) -.002(16) -.05(2)
O161 .054(9) .074(11) .046(9) -.002(8) .007(7) -.005(8)
C161 .036(12) .11(2) .071(17) -.007(13) .019(12) -.017(16)
C162 .071(17) .13(3) .044(14) .022(17) -.013(12) -.012(15)
C163 .059(16) .12(2) .055(16) .014(16) -.005(12) -.035(16)
C164 .09(2) .13(3) .047(15) -.008(18) -.006(14) -.026(16)
C1641 .14(3) .14(3) .14(3) -.03(3) -.02(3) -.07(3)
C165 .08(2) .08(2) .15(3) -.018(17) .03(2) -.06(2)
C166 .057(15) .070(17) .054(15) .013(13) -.008(11) .002(13)
C16 .13(2) .09(2) .035(13) .021(18) .001(14) .004(14)
O171 .074(11) .082(12) .040(9) -.025(9) -.002(8) .002(8)
C171 .075(15) .058(15) .027(11) -.016(12) .008(10) .003(10)
C172 .057(14) .064(16) .054(14) -.000(12) .009(11) -.006(12)
C173 .14(3) .09(2) .057(17) .01(2) .038(17) -.014(16)
C174 .11(2) .059(16) .037(13) .019(15) .016(13) .007(12)
C1741 .11(3) .13(3) .08(2) .00(2) -.021(18) .03(2)
C175 .10(2) .073(18) .037(13) .019(15) -.007(12) .013(12)
C176 .068(16) .044(14) .074(17) .009(12) .015(13) -.001(12)
C17 .075(17) .11(2) .038(13) -.005(15) .024(12) .010(14)
O181 .054(9) .087(12) .046(9) -.010(8) .021(7) .000(8)
C181 .054(14) .11(2) .040(13) -.006(14) -.000(11) .008(13)
C182 .037(12) .09(2) .060(15) .010(12) -.002(11) -.007(14)
C183 .052(14) .081(18) .057(15) -.005(13) .007(11) .010(13)
C184 .058(16) .11(2) .075(18) -.013(15) .023(13) .030(16)
C1841 .12(3) .13(3) .11(3) -.02(2) .01(2) -.03(2)
C185 .061(16) .13(2) .060(16) .013(16) .022(13) .022(16)
C186 .046(13) .075(18) .071(16) .001(12) .007(12) .006(14)
C18 .038(12) .087(18) .039(12) -.016(12) -.012(10) .002(12)
O191 .062(10) .045(9) .067(10) -.011(7) .010(8) .013(8)
C191 .046(13) .085(18) .029(11) -.004(12) -.006(9) -.004(11)
C192 .070(15) .055(15) .050(13) -.024(12) .016(12) .007(11)
C193 .083(19) .12(2) .061(17) .024(17) .035(14) -.013(16)
C194 .15(3) .049(16) .061(17) .020(17) .008(17) -.003(13)
C1941 .19(4) .039(19) .22(5) -.02(2) -.03(3) .02(2)
C195 .064(16) .075(18) .078(18) -.022(14) .002(13) -.011(15)
C196 .064(15) .09(2) .027(11) .008(14) .001(10) .001(12)
C19 .048(13) .066(15) .041(12) .007(11) .006(10) -.002(11)
O211 .047(9) .061(10) .078(11) .002(8) .012(8) .007(9)
C211 .059(15) .080(18) .063(16) -.007(13) .024(12) .017(14)
C212 .063(16) .071(18) .088(19) .033(13) .030(14) .015(15)
C213 .10(2) .10(2) .09(2) -.015(17) .066(18) -.026(17)
C214 .033(13) .15(3) .10(2) -.025(15) .019(13) -.00(2)
C2141 .14(3) .24(5) .14(3) .05(3) .10(3) .05(3)
C215 .052(15) .10(2) .09(2) -.009(14) .027(14) .023(17)
C216 .051(14) .09(2) .055(15) -.008(13) .003(11) .002(14)
C21 .09(2) .059(17) .08(2) .005(14) .009(15) .006(14)
O221 .060(9) .040(9) .068(10) -.007(7) .018(8) .006(7)
C221 .078(17) .064(16) .069(16) .019(14) .033(14) .023(13)
C222 .037(13) .056(16) .12(2) -.012(11) .019(13) .001(15)
C223 .087(18) .09(2) .031(12) -.003(15) .024(12) -.013(13)
C224 .075(17) .079(19) .064(16) .010(14) .015(13) .003(14)
C2241 .14(3) .09(2) .08(2) -.01(2) .05(2) -.012(17)
C226 .063(16) .12(2) .08(2) .024(16) .024(14) .037(18)
C22 .067(17) .10(2) .066(17) -.000(15) -.000(13) -.019(15)
O231 .062(10) .094(13) .054(10) -.000(9) .022(8) -.001(9)
C231 .047(13) .047(14) .073(16) .011(11) .012(11) -.003(12)
C232 .070(16) .064(17) .072(17) .011(13) .015(13) .025(14)
C233 .064(16) .070(17) .071(17) .041(13) .005(13) -.005(14)
C234 .070(18) .11(2) .12(2) .020(17) .048(17) -.03(2)
C2341 .13(3) .10(2) .11(3) .06(2) .04(2) .01(2)
C235 .059(16) .10(2) .11(2) .044(16) .016(15) -.017(18)
C236 .073(17) .08(2) .078(18) -.008(15) .020(14) .021(15)
C23 .071(16) .068(17) .057(15) .025(13) .023(12) .024(13)
O241 .064(10) .062(11) .069(11) .018(8) .009(8) .021(8)
C241 .087(17) .030(13) .071(16) -.000(12) .028(14) .010(11)
C242 .14(3) .062(18) .070(18) .022(17) .042(18) .005(15)
C243 .10(2) .065(18) .060(16) -.011(15) .016(15) -.006(14)
C244 .09(2) .045(15) .086(19) .014(13) .002(15) -.001(13)
C2441 .11(3) .09(2) .16(3) .00(2) .04(2) -.02(2)
C245 .081(18) .061(17) .075(17) .006(14) .019(14) .016(14)
C246 .052(14) .044(14) .083(17) .024(11) .020(12) .018(12)
C24 .078(18) .10(2) .059(17) .003(16) .019(14) .007(15)
O251 .047(9) .080(12) .077(11) -.010(8) .023(8) .018(9)
C251 .047(13) .077(17) .052(14) -.005(12) .015(11) -.003(12)
C252 .035(12) .070(17) .10(2) -.007(12) .011(12) .000(15)
C253 .13(3) .049(16) .11(2) .004(16) .07(2) .010(16)
C254 .15(3) .09(2) .11(2) .01(2) .07(2) .04(2)
C255 .13(3) .07(2) .11(2) -.021(19) .06(2) .013(17)
C256 .050(14) .063(17) .11(2) -.002(12) .034(14) .013(15)
C25 .10(2) .044(15) .14(3) -.012(14) .08(2) .007(16)
O261 .099(13) .083(12) .026(8) -.025(10) .008(8) .001(8)
C261 .10(2) .058(16) .054(15) .018(14) .026(14) .028(13)
C263 .09(2) .15(3) .14(3) .02(2) .02(2) .08(3)
C264 .19(3) .059(19) .09(2) -.01(2) .05(2) .025(16)
C2641 .15(4) .24(5) .13(3) -.06(4) .00(3) .05(3)
C265 .12(2) .09(2) .063(17) -.042(18) .018(16) .010(16)
C266 .085(18) .09(2) .057(16) -.013(16) .023(14) .025(15)
C26 .070(16) .09(2) .036(13) .028(14) -.003(11) .008(13)
O271 .059(10) .088(13) .060(10) -.005(9) .013(8) -.007(9)
C271 .071(15) .060(15) .032(12) -.014(12) .006(11) -.013(11)
C272 .056(14) .092(19) .029(11) -.002(13) -.004(10) .005(12)
C273 .09(2) .09(2) .067(17) .016(16) -.011(15) -.024(15)
C2741 .15(3) .09(2) .08(2) -.00(2) -.01(2) .018(19)
C275 .070(17) .12(2) .072(18) .010(16) .006(14) .028(17)
C276 .058(14) .088(18) .033(12) .015(13) .006(10) -.000(12)
C27 .062(15) .074(18) .066(16) -.020(13) .012(12) -.001(14)
O281 .066(10) .047(9) .060(9) .004(8) .008(8) .002(8)
C281 .074(17) .09(2) .034(13) -.005(15) -.003(11) .004(13)
C282 .10(2) .073(19) .065(17) -.000(16) .015(15) .021(14)
C283 .075(18) .08(2) .09(2) -.016(16) .003(15) -.021(17)
C284 .08(2) .10(2) .08(2) -.012(17) .001(15) -.007(17)
C2841 .15(3) .13(3) .07(2) -.06(2) .05(2) -.00(2)
C285 .08(2) .07(2) .08(2) .008(15) .012(15) -.009(16)
C286 .059(16) .10(2) .074(18) .020(15) -.015(13) -.008(16)
C28 .057(15) .10(2) .042(13) -.015(14) -.000(11) .002(13)
O291 .064(10) .091(13) .067(11) -.030(9) .012(8) -.004(10)
C291 .050(13) .079(18) .059(15) -.040(13) -.006(11) .006(13)
C292 .074(17) .063(17) .065(16) -.026(13) .006(13) .007(13)
C293 .064(17) .10(2) .09(2) -.037(16) -.012(14) .007(17)
C294 .09(2) .09(2) .12(2) -.062(18) .011(18) .00(2)
C295 .074(19) .08(2) .11(2) -.032(15) .003(16) -.004(17)
C296 .09(2) .12(3) .074(19) .031(19) .013(16) .066(18)
C29 .046(14) .08(2) .12(2) -.017(13) .032(14) .012(17)
O110 .070(11) .054(10) .066(10) .013(8) -.003(8) -.013(8)
S110 .061(8) .078(10) .091(10) .013(7) .005(7) .007(8)
S110' .098(12) .084(12) .119(14) .018(10) .022(10) .008(10)
C1102 .16(3) .10(2) .09(2) .07(2) .03(2) -.022(19)
O120 .071(12) .16(2) .070(12) .038(12) -.028(10) .023(13)
S120 .064(5) .170(9) .090(6) .017(5) -.007(4) -.017(6)
C1201 .08(2) .14(3) .11(3) .04(2) -.023(19) -.00(2)
C1202 .07(2) .15(4) .25(5) -.00(2) .01(3) -.07(3)
O130 .109(15) .094(14) .071(12) .025(12) -.001(10) .025(11)
S130 .138(14) .069(10) .051(8) .012(9) .000(8) -.003(7)
O150 .050(10) .159(19) .069(12) .046(11) -.002(8) -.008(12)
S150 .058(5) .192(11) .116(7) .034(6) .015(5) .004(7)
O160 .056(11) .28(3) .049(11) -.067(15) -.014(9) -.035(15)
S160 .159(12) .257(17) .200(14) -.009(11) -.123(11) -.008(12)
O170 .135(18) .098(16) .097(15) .042(14) .023(13) .033(12)
S170 .138(9) .167(11) .175(11) .056(8) .002(8) .083(9)
C1701 .29(7) .21(6) .27(6) .19(5) .05(5) .05(5)
C1702 .12(4) .22(6) .35(8) -.03(4) -.07(4) .11(5)
C011 .44(9) .21(5) .10(3) -.18(6) .05(4) -.04(3)
C012 .30(7) .14(4) .38(9) -.00(5) .06(6) -.12(5)
C041 .12(3) .08(2) .29(5) .03(2) .11(3) .02(3)
C042 .048(18) .26(5) .17(4) -.00(2) .01(2) -.10(4)
N06 .12(3) .26(4) .13(3) .02(3) .02(2) -.09(3)
C061 .051(15) .09(2) .11(2) .043(15) -.011(14) .021(18)
C062 .23(7) .46(11) .23(7) .03(7) -.03(5) -.18(7)
N07 .19(3) .14(3) .19(4) .01(3) -.04(3) -.01(3)
C071 .24(6) .21(6) .24(6) -.02(5) -.08(5) .10(5)
C072 .24(7) .63(14) .29(8) -.22(8) -.15(6) .28(9)

loop_
_atom_type_symbol
_atom_type_description
_atom_type_oxidation_number
_atom_type_number_in_cell
_atom_type_scat_dispersion_real
_atom_type_scat_dispersion_imag
_atom_type_scat_source
C ? 0 920 .002 .002 'Int Tables Vol IV Tables 2.2B and 2.3.1'
H ? 0 1292 0 0 'Int Tables Vol IV Tables 2.2B and 2.3.1'
Eu ? 0 28 -.542 3.669 'Int Tables Vol IV Tables 2.2B and 2.3.1'
N ? 0 40 .004 .003 'Int Tables Vol IV Tables 2.2B and 2.3.1'
O ? 0 148 .008 .006 'Int Tables Vol IV Tables 2.2B and 2.3.1'
S ? 0 24 .11 .124 'Int Tables Vol IV Tables 2.2B and 2.3.1'

loop_
_diffrn_attenuator_code
_diffrn_attenuator_scale
? ?

loop_
_geom_angle_atom_site_label_1
_geom_angle_atom_site_label_2
_geom_angle_atom_site_label_3
_geom_angle_site_symmetry_1
_geom_angle_site_symmetry_2
_geom_angle_site_symmetry_3
_geom_angle
_geom_angle_publ_flag
O1 Eu1 O2 . . . 71.3(4) ?
O1 Eu1 O4 . . . 69.8(4) ?
O1 Eu1 O9 . . . 131.5(5) ?
O1 Eu1 O111 . . . 98.1(5) ?
O1 Eu1 O121 . . . 152.3(5) ?
O1 Eu1 O131 . . . 98.0(5) ?
O1 Eu1 O110 . . . 70.2(5) ?
O2 Eu1 O4 . . . 70.2(5) ?
O2 Eu1 O9 . . . 72.4(4) ?
O2 Eu1 O111 . . . 142.2(5) ?
O2 Eu1 O121 . . . 127.7(6) ?
O2 Eu1 O131 . . . 69.8(5) ?
O2 Eu1 O110 . . . 125.4(4) ?
O4 Eu1 O9 . . . 68.3(5) ?
O4 Eu1 O111 . . . 72.1(5) ?
O4 Eu1 O121 . . . 132.1(5) ?
O4 Eu1 O131 . . . 140.0(5) ?
O4 Eu1 O110 . . . 126.9(5) ?
O9 Eu1 O111 . . . 91.4(5) ?
O9 Eu1 O121 . . . 76.2(5) ?
O9 Eu1 O131 . . . 98.5(5) ?
O9 Eu1 O110 . . . 158.1(5) ?
O111 Eu1 O121 . . . 77.9(6) ?
O111 Eu1 O131 . . . 147.8(5) ?
O111 Eu1 O110 . . . 80.6(5) ?
O121 Eu1 O131 . . . 74.8(6) ?
O121 Eu1 O110 . . . 82.2(5) ?
O131 Eu1 O110 . . . 78.9(5) ?
O1 Eu2 O2 . . . 71.5(5) ?
O1 Eu2 O5 . . . 71.9(5) ?
O1 Eu2 O141 . . . 98.1(5) ?
O1 Eu2 O151 . . . 163.6(5) ?
O1 Eu2 O161 . . . 97.6(5) ?
O1 Eu2 O120 . . . 92.1(6) ?
O2 Eu2 O5 . . . 69.9(5) ?
O2 Eu2 O141 . . . 68.3(4) ?
O2 Eu2 O151 . . . 94.4(5) ?
O2 Eu2 O161 . . . 140.0(5) ?
O2 Eu2 O120 . . . 138.0(6) ?
O5 Eu2 O141 . . . 138.0(4) ?
O5 Eu2 O151 . . . 95.8(5) ?
O5 Eu2 O161 . . . 70.1(5) ?
O5 Eu2 O120 . . . 142.2(6) ?
O141 Eu2 O151 . . . 83.8(6) ?
O141 Eu2 O161 . . . 151.3(4) ?
O141 Eu2 O120 . . . 76.7(6) ?
O151 Eu2 O161 . . . 87.9(6) ?
O151 Eu2 O120 . . . 104.2(6) ?
O161 Eu2 O120 . . . 78.9(6) ?
O1 Eu3 O4 . . . 72.2(4) ?
O1 Eu3 O5 . . . 70.7(5) ?
O1 Eu3 O171 . . . 97.7(5) ?
O1 Eu3 O181 . . . 160.3(5) ?
O1 Eu3 O191 . . . 95.3(5) ?
O1 Eu3 O130 . . . 94.2(6) ?
O4 Eu3 O5 . . . 69.2(4) ?
O4 Eu3 O171 . . . 137.8(5) ?
O4 Eu3 O181 . . . 91.3(5) ?
O4 Eu3 O191 . . . 67.4(5) ?
O4 Eu3 O130 . . . 140.3(6) ?
O5 Eu3 O171 . . . 68.8(5) ?
O5 Eu3 O181 . . . 93.7(5) ?
O5 Eu3 O191 . . . 136.6(5) ?
O5 Eu3 O130 . . . 142.2(5) ?
O171 Eu3 O181 . . . 87.3(5) ?
O171 Eu3 O191 . . . 154.5(5) ?
O171 Eu3 O130 . . . 79.7(6) ?
O181 Eu3 O191 . . . 87.9(5) ?
O181 Eu3 O130 . . . 105.5(7) ?
O191 Eu3 O130 . . . 77.5(6) ?
O2 Eu4 O4 . . . 70.3(5) ?
O2 Eu4 O5 . . . 71.3(5) ?
O2 Eu4 O6 . . . 105.2(5) ?
O2 Eu4 O7 . . . 141.2(5) ?
O2 Eu4 O8 . . . 144.9(5) ?
O2 Eu4 O11 . . . 71.5(6) ?
O4 Eu4 O5 . . . 70.7(4) ?
O4 Eu4 O6 . . . 113.0(4) ?
O4 Eu4 O7 . . . 148.0(5) ?
O4 Eu4 O8 . . . 78.3(5) ?
O4 Eu4 O11 . . . 139.8(5) ?
O5 Eu4 O6 . . . 174.0(5) ?
O5 Eu4 O7 . . . 109.1(5) ?
O5 Eu4 O8 . . . 113.0(5) ?
O5 Eu4 O11 . . . 85.5(6) ?
O6 Eu4 O7 . . . 70.5(5) ?
O6 Eu4 O8 . . . 72.8(5) ?
O6 Eu4 O11 . . . 88.7(6) ?
O7 Eu4 O8 . . . 72.5(5) ?
O7 Eu4 O11 . . . 69.9(5) ?
O8 Eu4 O11 . . . 141.8(5) ?
O3 Eu5 O7 . . . 68.9(4) ?
O3 Eu5 O8 . . . 69.1(4) ?
O3 Eu5 O10 . . . 127.4(5) ?
O3 Eu5 O211 . . . 94.8(5) ?
O3 Eu5 O221 . . . 157.0(5) ?
O3 Eu5 O231 . . . 96.8(5) ?
O3 Eu5 O150 . . . 68.9(5) ?
O7 Eu5 O8 . . . 68.0(5) ?
O7 Eu5 O10 . . . 71.4(5) ?
O7 Eu5 O211 . . . 138.6(5) ?
O7 Eu5 O221 . . . 127.2(5) ?
O7 Eu5 O231 . . . 68.4(5) ?
O7 Eu5 O150 . . . 122.7(6) ?
O8 Eu5 O10 . . . 64.7(5) ?
O8 Eu5 O211 . . . 70.6(5) ?
O8 Eu5 O221 . . . 129.6(5) ?
O8 Eu5 O231 . . . 136.3(5) ?
O8 Eu5 O150 . . . 126.6(5) ?
O10 Eu5 O211 . . . 92.8(5) ?
O10 Eu5 O221 . . . 75.6(5) ?
O10 Eu5 O231 . . . 99.3(5) ?
O10 Eu5 O150 . . . 163.4(6) ?
O211 Eu5 O221 . . . 82.0(5) ?
O211 Eu5 O231 . . . 153.1(5) ?
O211 Eu5 O150 . . . 81.5(6) ?
O221 Eu5 O231 . . . 77.9(5) ?
O221 Eu5 O150 . . . 88.1(6) ?
O231 Eu5 O150 . . . 80.2(6) ?
O3 Eu6 O6 . . . 70.1(5) ?
O3 Eu6 O8 . . . 75.1(5) ?
O3 Eu6 O271 . . . 97.8(5) ?
O3 Eu6 O281 . . . 160.3(4) ?
O3 Eu6 O291 . . . 99.7(6) ?
O3 Eu6 O160 . . . 97.2(7) ?
O6 Eu6 O8 . . . 68.8(5) ?
O6 Eu6 O271 . . . 69.8(5) ?
O6 Eu6 O281 . . . 92.6(5) ?
O6 Eu6 O291 . . . 137.9(5) ?
O6 Eu6 O160 . . . 140.0(6) ?
O8 Eu6 O271 . . . 137.9(5) ?
O8 Eu6 O281 . . . 90.2(5) ?
O8 Eu6 O291 . . . 69.1(5) ?
O8 Eu6 O160 . . . 146.5(6) ?
O271 Eu6 O281 . . . 84.2(5) ?
O271 Eu6 O291 . . . 151.3(5) ?
O271 Eu6 O160 . . . 74.9(6) ?
O281 Eu6 O291 . . . 86.7(6) ?
O281 Eu6 O160 . . . 102.2(7) ?
O291 Eu6 O160 . . . 80.5(6) ?
O3 Eu7 O6 . . . 72.4(5) ?
O3 Eu7 O7 . . . 72.9(4) ?
O3 Eu7 O241 . . . 102.3(5) ?
O3 Eu7 O251 . . . 159.0(5) ?
O3 Eu7 O261 . . . 95.9(5) ?
O3 Eu7 O170 . . . 97.2(6) ?
O6 Eu7 O7 . . . 68.4(5) ?
O6 Eu7 O241 . . . 137.7(5) ?
O6 Eu7 O251 . . . 88.1(5) ?
O6 Eu7 O261 . . . 69.6(5) ?
O6 Eu7 O170 . . . 142.3(6) ?
O7 Eu7 O241 . . . 70.0(5) ?
O7 Eu7 O251 . . . 92.8(5) ?
O7 Eu7 O261 . . . 138.0(5) ?
O7 Eu7 O170 . . . 144.4(7) ?
O241 Eu7 O251 . . . 86.5(6) ?
O241 Eu7 O261 . . . 150.8(5) ?
O241 Eu7 O170 . . . 79.4(6) ?
O251 Eu7 O261 . . . 84.4(6) ?
O251 Eu7 O170 . . . 103.2(7) ?
O261 Eu7 O170 . . . 75.8(6) ?
Eu1 O1 Eu2 . . . 104.8(5) ?
Eu1 O1 Eu3 . . . 104.8(5) ?
Eu2 O1 Eu3 . . . 105.8(6) ?
Eu1 O2 Eu2 . . . 107.0(5) ?
Eu1 O2 Eu4 . . . 107.5(5) ?
Eu2 O2 Eu4 . . . 104.0(5) ?
Eu5 O3 Eu6 . . . 103.6(5) ?
Eu5 O3 Eu7 . . . 104.1(4) ?
Eu6 O3 Eu7 . . . 109.4(6) ?
Eu1 O4 Eu3 . . . 107.4(4) ?
Eu1 O4 Eu4 . . . 106.0(5) ?
Eu3 O4 Eu4 . . . 106.9(5) ?
Eu2 O5 Eu3 . . . 105.7(5) ?
Eu2 O5 Eu4 . . . 108.7(6) ?
Eu3 O5 Eu4 . . . 106.9(5) ?
Eu4 O6 Eu6 . . . 104.6(5) ?
Eu4 O6 Eu7 . . . 108.8(5) ?
Eu6 O6 Eu7 . . . 103.2(5) ?
Eu4 O7 Eu5 . . . 107.5(6) ?
Eu4 O7 Eu7 . . . 107.8(6) ?
Eu5 O7 Eu7 . . . 107.0(5) ?
Eu4 O8 Eu5 . . . 105.1(5) ?
Eu4 O8 Eu6 . . . 109.2(6) ?
Eu5 O8 Eu6 . . . 104.7(5) ?
Eu1 O111 C111 . . . 128.5(14) ?
O111 C111 C112 . . . 120.4(18) ?
O111 C111 C116 . . . 121.9(19) ?
C112 C111 C116 . . . 118(2) ?
C111 C112 C113 . . . 123(2) ?
C111 C112 C11 . . . 120(2) ?
C113 C112 C11 . . . 116(2) ?
C112 C113 C114 . . . 122(2) ?
C112 C113 H113 . . . 119 ?
C114 C113 H113 . . . 119 ?
C113 C114 C1141 . . . 124(2) ?
C113 C114 C115 . . . 118(2) ?
C1141 C114 C115 . . . 118.6(19) ?
C114 C1141 C1142 . . . 108(3) ?
C114 C1141 C1143 . . . 113(3) ?
C114 C1141 C1144 . . . 108(2) ?
C114 C1141 C1142' . . . 118(3) ?
C114 C1141 C1143' . . . 107(3) ?
C114 C1141 C1144' . . . 110(3) ?
C1142 C1141 C1143 . . . 115(3) ?
C1142 C1141 C1144 . . . 105(3) ?
C1143 C1141 C1144 . . . 107(3) ?
C1142' C1141 C1143' . . . 103(4) ?
C1142' C1141 C1144' . . . 112(3) ?
C1143' C1141 C1144' . . . 107(4) ?
C1141 C1143 H1143a . . . 109 ?
C1141 C1143 H1143b . . . 126 ?
C1141 C1143 H1143c . . . 101 ?
H1143a C1143 H1143b . . . 113 ?
H1143a C1143 H1143c . . . 94 ?
H1143b C1143 H1143c . . . 109 ?
C1141 C1144 H1144a . . . 123 ?
C1141 C1144 H1144b . . . 105 ?
C1141 C1144 H1144c . . . 118 ?
H1144a C1144 H1144b . . . 100 ?
H1144a C1144 H1144c . . . 110 ?
H1144b C1144 H1144c . . . 95 ?
C1141 C1142' H1142'a . . . 105 ?
C1141 C1142' H1142'b . . . 106 ?
C1141 C1142' H1142'c . . . 102 ?
H1142'a C1142' H1142'b . . . 121 ?
H1142'a C1142' H1142'c . . . 104 ?
H1142'b C1142' H1142'c . . . 116 ?
C1141 C1143' H1143'a . . . 109 ?
C1141 C1143' H1143'b . . . 112 ?
C1141 C1143' H1143'c . . . 111 ?
H1143'a C1143' H1143'b . . . 103 ?
H1143'a C1143' H1143'c . . . 107 ?
H1143'b C1143' H1143'c . . . 114 ?
C1141 C1144' H1144'a . . . 112 ?
C1141 C1144' H1144'b . . . 106 ?
C1141 C1144' H1144'c . . . 114 ?
H1144'a C1144' H1144'b . . . 105 ?
H1144'a C1144' H1144'c . . . 114 ?
H1144'b C1144' H1144'c . . . 106 ?
C114 C115 C116 . . . 120(2) ?
C114 C115 H115 . . . 118 ?
C116 C115 H115 . . . 122 ?
C111 C116 C115 . . . 120(2) ?
C111 C116 C19 . . . 122(2) ?
C115 C116 C19 . . . 117.7(19) ?
C112 C11 C126 . . . 116.9(18) ?
C112 C11 H11a . . . 104 ?
C112 C11 H11b . . . 108 ?
C126 C11 H11a . . . 110 ?
C126 C11 H11b . . . 111 ?
H11a C11 H11b . . . 106 ?
Eu1 O121 C121 . . . 152.6(14) ?
O121 C121 C122 . . . 116.9(18) ?
O121 C121 C126 . . . 121(2) ?
C122 C121 C126 . . . 121.9(19) ?
C121 C122 C123 . . . 116(2) ?
C121 C122 C12 . . . 119(2) ?
C123 C122 C12 . . . 125(2) ?
C122 C123 C124 . . . 125(2) ?
C122 C123 H123 . . . 120 ?
C124 C123 H123 . . . 115 ?
C123 C124 C1241 . . . 123(2) ?
C123 C124 C125 . . . 116(2) ?
C1241 C124 C125 . . . 121(2) ?
C124 C1241 C1242 . . . 112(2) ?
C124 C1241 C1243 . . . 108(2) ?
C124 C1241 C1244 . . . 108(2) ?
C1242 C1241 C1243 . . . 111(2) ?
C1242 C1241 C1244 . . . 109(3) ?
C1243 C1241 C1244 . . . 109(3) ?
C1241 C1242 H1242a . . . 110 ?
C1241 C1242 H1242b . . . 110 ?
C1241 C1242 H1242c . . . 112 ?
H1242a C1242 H1242b . . . 107 ?
H1242a C1242 H1242c . . . 109 ?
H1242b C1242 H1242c . . . 110 ?
C1241 C1243 H1243a . . . 114 ?
C1241 C1243 H1243b . . . 107 ?
C1241 C1243 H1243c . . . 109 ?
H1243a C1243 H1243b . . . 108 ?
H1243a C1243 H1243c . . . 115 ?
H1243b C1243 H1243c . . . 103 ?
C1241 C1244 H1244a . . . 106 ?
C1241 C1244 H1244b . . . 113 ?
C1241 C1244 H1244c . . . 111 ?
H1244a C1244 H1244b . . . 108 ?
H1244a C1244 H1244c . . . 105 ?
H1244b C1244 H1244c . . . 113 ?
C124 C125 C126 . . . 125(2) ?
C124 C125 H125 . . . 118 ?
C126 C125 H125 . . . 117 ?
C11 C126 C121 . . . 121(2) ?
C11 C126 C125 . . . 123(2) ?
C121 C126 C125 . . . 116(2) ?
C122 C12 C136 . . . 114(2) ?
C122 C12 H12a . . . 111 ?
C122 C12 H12b . . . 113 ?
C136 C12 H12a . . . 104.6 ?
C136 C12 H12b . . . 111 ?
H12a C12 H12b . . . 102 ?
Eu1 O131 C131 . . . 128.9(14) ?
O131 C131 C132 . . . 118(2) ?
O131 C131 C136 . . . 123.2(18) ?
C132 C131 C136 . . . 119(2) ?
C131 C132 C133 . . . 119(2) ?
C131 C132 C13 . . . 123(2) ?
C133 C132 C13 . . . 117(2) ?
C132 C133 C134 . . . 122(2) ?
C132 C133 H133 . . . 118 ?
C134 C133 H133 . . . 120 ?
C133 C134 C1341 . . . 119(2) ?
C133 C134 C135 . . . 114(3) ?
C1341 C134 C135 . . . 126(2) ?
C134 C1341 C1342 . . . 109(3) ?
C134 C1341 C1343 . . . 108(3) ?
C134 C1341 C1344 . . . 108(2) ?
C1342 C1341 C1343 . . . 108(3) ?
C1342 C1341 C1344 . . . 113(3) ?
C1343 C1341 C1344 . . . 111(3) ?
C1341 C1342 H1342a . . . 105 ?
C1341 C1342 H1342b . . . 108 ?
C1341 C1342 H1342c . . . 107 ?
H1342a C1342 H1342b . . . 108 ?
H1342a C1342 H1342c . . . 110 ?
H1342b C1342 H1342c . . . 117 ?
C1341 C1343 H1343a . . . 110 ?
C1341 C1343 H1343b . . . 108 ?
C1341 C1343 H1343c . . . 115 ?
H1343a C1343 H1343b . . . 102 ?
H1343a C1343 H1343c . . . 113 ?
H1343b C1343 H1343c . . . 108 ?
C1341 C1344 H1344a . . . 118 ?
C1341 C1344 H1344b . . . 112 ?
C1341 C1344 H1344c . . . 111 ?
H1344a C1344 H1344b . . . 110 ?
H1344a C1344 H1344c . . . 103 ?
H1344b C1344 H1344c . . . 101 ?
C134 C135 C136 . . . 119(2) ?
C134 C135 H135 . . . 118 ?
C136 C135 H135 . . . 123 ?
C12 C136 C131 . . . 122(2) ?
C12 C136 C135 . . . 113(2) ?
C131 C136 C135 . . . 126(2) ?
C132 C13 C146 . . . 112(2) ?
C132 C13 H13a . . . 110 ?
C132 C13 H13b . . . 108 ?
C146 C13 H13a . . . 109 ?
C146 C13 H13b . . . 110 ?
H13a C13 H13b . . . 108 ?
Eu2 O141 C141 . . . 132.7(13) ?
O141 C141 C142 . . . 121(2) ?
O141 C141 C146 . . . 121(2) ?
C142 C141 C146 . . . 118(2) ?
C141 C142 C143 . . . 122(3) ?
C141 C142 C14 . . . 122(2) ?
C143 C142 C14 . . . 116(2) ?
C142 C143 C144 . . . 120(3) ?
C142 C143 H143 . . . 126 ?
C144 C143 H143 . . . 114 ?
C143 C144 C1441 . . . 122(2) ?
C143 C144 C145 . . . 115(2) ?
C1441 C144 C145 . . . 122(2) ?
C144 C1441 C1442 . . . 112(2) ?
C144 C1441 C1443 . . . 109(3) ?
C144 C1441 C1444 . . . 110(2) ?
C1442 C1441 C1443 . . . 106(3) ?
C1442 C1441 C1444 . . . 109(3) ?
C1443 C1441 C1444 . . . 111(3) ?
C1441 C1442 H1442a . . . 111 ?
C1441 C1442 H1442b . . . 109 ?
C1441 C1442 H1442c . . . 105 ?
H1442a C1442 H1442b . . . 115 ?
H1442a C1442 H1442c . . . 110 ?
H1442b C1442 H1442c . . . 106 ?
C1441 C1443 H1443a . . . 113 ?
C1441 C1443 H1443b . . . 119 ?
C1441 C1443 H1443c . . . 120 ?
H1443a C1443 H1443b . . . 98 ?
H1443a C1443 H1443c . . . 98 ?
H1443b C1443 H1443c . . . 105 ?
C1441 C1444 H1444a . . . 110 ?
C1441 C1444 H1444b . . . 111 ?
C1441 C1444 H1444c . . . 114 ?
H1444a C1444 H1444b . . . 104 ?
H1444a C1444 H1444c . . . 107 ?
H1444b C1444 H1444c . . . 111 ?
C144 C145 C146 . . . 123(2) ?
C144 C145 H145 . . . 117 ?
C146 C145 H145 . . . 120 ?
C13 C146 C141 . . . 119(2) ?
C13 C146 C145 . . . 121(2) ?
C141 C146 C145 . . . 120(2) ?
C142 C14 C156 . . . 116(2) ?
C142 C14 H14a . . . 116 ?
C142 C14 H14b . . . 112 ?
C156 C14 H14a . . . 104 ?
C156 C14 H14b . . . 102 ?
H14a C14 H14b . . . 106 ?
Eu2 O151 C151 . . . 124.5(14) ?
O151 C151 C152 . . . 128(3) ?
O151 C151 C156 . . . 118(3) ?
C152 C151 C156 . . . 115(2) ?
C151 C152 C153 . . . 119(3) ?
C151 C152 C15 . . . 118(2) ?
C153 C152 C15 . . . 122(3) ?
C152 C153 C154 . . . 125(3) ?
C152 C153 H153 . . . 120 ?
C154 C153 H153 . . . 116 ?
C153 C154 C1541 . . . 119(3) ?
C153 C154 C155 . . . 116(3) ?
C1541 C154 C155 . . . 124(3) ?
C154 C1541 C1542 . . . 107(3) ?
C154 C1541 C1543 . . . 111(3) ?
C154 C1541 C1544 . . . 112(3) ?
C154 C1541 C1542' . . . 102(3) ?
C154 C1541 C1543' . . . 107(3) ?
C154 C1541 C1544' . . . 106(3) ?
C1542 C1541 C1543 . . . 103(4) ?
C1542 C1541 C1544 . . . 112(4) ?
C1543 C1541 C1544 . . . 111(4) ?
C1542' C1541 C1543' . . . 127(4) ?
C1542' C1541 C1544' . . . 109(4) ?
C1543' C1541 C1544' . . . 104(4) ?
C1541 C1542 H1542a . . . 109 ?
C1541 C1542 H1542b . . . 108 ?
C1541 C1542 H1542c . . . 107 ?
H1542a C1542 H1542b . . . 114 ?
H1542a C1542 H1542c . . . 111 ?
H1542b C1542 H1542c . . . 108 ?
C1541 C1543 H1543a . . . 104 ?
C1541 C1543 H1543b . . . 103 ?
C1541 C1543 H1543c . . . 111 ?
H1543a C1543 H1543b . . . 103 ?
H1543a C1543 H1543c . . . 121 ?
H1543b C1543 H1543c . . . 113 ?
C1541 C1544 H1544a . . . 110 ?
C1541 C1544 H1544b . . . 101 ?
C1541 C1544 H1544c . . . 111 ?
H1544a C1544 H1544b . . . 108 ?
H1544a C1544 H1544c . . . 119 ?
H1544b C1544 H1544c . . . 107 ?
C1541 C1542' H1542'a . . . 111 ?
C1541 C1542' H1542'b . . . 105 ?
C1541 C1542' H1542'c . . . 116 ?
H1542'a C1542' H1542'b . . . 100 ?
H1542'a C1542' H1542'c . . . 118 ?
H1542'b C1542' H1542'c . . . 105 ?
C1541 C1543' H1543'a . . . 106 ?
C1541 C1543' H1543'b . . . 108 ?
C1541 C1543' H1543'c . . . 112 ?
H1543'a C1543' H1543'b . . . 106 ?
H1543'a C1543' H1543'c . . . 111 ?
H1543'b C1543' H1543'c . . . 114 ?
C1541 C1544' H1544'a . . . 110 ?
C1541 C1544' H1544'b . . . 109 ?
C1541 C1544' H1544'c . . . 112 ?
H1544'a C1544' H1544'b . . . 110 ?
H1544'a C1544' H1544'c . . . 109 ?
H1544'b C1544' H1544'c . . . 109 ?
C154 C155 C156 . . . 125(3) ?
C154 C155 H155 . . . 122 ?
C156 C155 H155 . . . 112 ?
C14 C156 C151 . . . 120(2) ?
C14 C156 C155 . . . 119(3) ?
C151 C156 C155 . . . 120(3) ?
C152 C15 C166 . . . 113(2) ?
C152 C15 H15a . . . 116 ?
C152 C15 H15b . . . 112 ?
C166 C15 H15a . . . 106 ?
C166 C15 H15b . . . 109 ?
H15a C15 H15b . . . 100 ?
Eu2 O161 C161 . . . 141.1(14) ?
O161 C161 C162 . . . 123(2) ?
O161 C161 C166 . . . 117(2) ?
C162 C161 C166 . . . 119(2) ?
C161 C162 C163 . . . 120(3) ?
C161 C162 C16 . . . 118(2) ?
C163 C162 C16 . . . 122(2) ?
C162 C163 C164 . . . 126(3) ?
C162 C163 H163 . . . 114 ?
C164 C163 H163 . . . 120 ?
C163 C164 C1641 . . . 119(2) ?
C163 C164 C165 . . . 118(2) ?
C1641 C164 C165 . . . 123(2) ?
C164 C1641 C1642 . . . 105(3) ?
C164 C1641 C1643 . . . 108(3) ?
C164 C1641 C1644 . . . 110(3) ?
C164 C1641 C1642' . . . 108(3) ?
C164 C1641 C1643' . . . 113(3) ?
C164 C1641 C1644' . . . 108(2) ?
C1642 C1641 C1643 . . . 115(4) ?
C1642 C1641 C1644 . . . 110(4) ?
C1643 C1641 C1644 . . . 108(4) ?
C1642' C1641 C1643' . . . 111(4) ?
C1642' C1641 C1644' . . . 111(4) ?
C1643' C1641 C1644' . . . 106(4) ?
C1641 C1642 H1642a . . . 126 ?
C1641 C1642 H1642b . . . 109 ?
C1641 C1642 H1642c . . . 116 ?
H1642a C1642 H1642b . . . 99 ?
H1642a C1642 H1642c . . . 109 ?
H1642b C1642 H1642c . . . 91 ?
C1641 C1643 H1643a . . . 105 ?
C1641 C1643 H1643b . . . 107 ?
C1641 C1643 H1643c . . . 106 ?
H1643a C1643 H1643b . . . 110 ?
H1643a C1643 H1643c . . . 114 ?
H1643b C1643 H1643c . . . 114 ?
C1641 C1644 H1644a . . . 109 ?
C1641 C1644 H1644b . . . 111 ?
C1641 C1644 H1644c . . . 105 ?
H1644a C1644 H1644b . . . 119 ?
H1644a C1644 H1644c . . . 103 ?
H1644b C1644 H1644c . . . 108 ?
C1641 C1642' H1642'a . . . 116 ?
C1641 C1642' H1642'b . . . 106 ?
C1641 C1642' H1642'c . . . 112 ?
H1642'a C1642' H1642'b . . . 109 ?
H1642'a C1642' H1642'c . . . 112 ?
H1642'b C1642' H1642'c . . . 100 ?
C1641 C1643' H1643'a . . . 113 ?
C1641 C1643' H1643'b . . . 105 ?
C1641 C1643' H1643'c . . . 115 ?
H1643'a C1643' H1643'b . . . 99 ?
H1643'a C1643' H1643'c . . . 120 ?
H1643'b C1643' H1643'c . . . 101 ?
C1641 C1644' H1644'a . . . 107 ?
C1641 C1644' H1644'b . . . 106 ?
C1641 C1644' H1644'c . . . 113 ?
H1644'a C1644' H1644'b . . . 106 ?
H1644'a C1644' H1644'c . . . 113 ?
H1644'b C1644' H1644'c . . . 112 ?
C164 C165 C166 . . . 121(2) ?
C164 C165 H165 . . . 120 ?
C166 C165 H165 . . . 119 ?
C15 C166 C161 . . . 121(2) ?
C15 C166 C165 . . . 123(2) ?
C161 C166 C165 . . . 116(2) ?
C162 C16 C176 . . . 110(2) ?
C162 C16 H16a . . . 110 ?
C162 C16 H16b . . . 111 ?
C176 C16 H16a . . . 110 ?
C176 C16 H16b . . . 109 ?
H16a C16 H16b . . . 107 ?
Eu3 O171 C171 . . . 133.7(13) ?
O171 C171 C172 . . . 122.0(17) ?
O171 C171 C176 . . . 121(2) ?
C172 C171 C176 . . . 117(2) ?
C171 C172 C173 . . . 119(2) ?
C171 C172 C17 . . . 123(2) ?
C173 C172 C17 . . . 118(2) ?
C172 C173 C174 . . . 125(3) ?
C172 C173 H173 . . . 118 ?
C174 C173 H173 . . . 117 ?
C173 C174 C1741 . . . 123(2) ?
C173 C174 C175 . . . 113(2) ?
C1741 C174 C175 . . . 124.0(19) ?
C174 C1741 C1742 . . . 115(2) ?
C174 C1741 C1743 . . . 108(3) ?
C174 C1741 C1744 . . . 108(3) ?
C174 C1741 C1742' . . . 107(3) ?
C174 C1741 C1743' . . . 109(3) ?
C174 C1741 C1744' . . . 111(3) ?
C1742 C1741 C1743 . . . 105(3) ?
C1742 C1741 C1744 . . . 111(3) ?
C1743 C1741 C1744 . . . 111(3) ?
C1742' C1741 C1743' . . . 121(4) ?
C1742' C1741 C1744' . . . 107(4) ?
C1743' C1741 C1744' . . . 102(4) ?
C1741 C1742 H1742a . . . 120 ?
C1741 C1742 H1742b . . . 112 ?
C1741 C1742 H1742c . . . 114 ?
H1742a C1742 H1742b . . . 101 ?
H1742a C1742 H1742c . . . 109 ?
H1742b C1742 H1742c . . . 98 ?
C1741 C1743 H1743a . . . 104 ?
C1741 C1743 H1743b . . . 105 ?
C1741 C1743 H1743c . . . 106 ?
H1743a C1743 H1743b . . . 107 ?
H1743a C1743 H1743c . . . 113 ?
H1743b C1743 H1743c . . . 121 ?
C1741 C1744 H1744a . . . 108 ?
C1741 C1744 H1744b . . . 110 ?
C1741 C1744 H1744c . . . 109 ?
H1744a C1744 H1744b . . . 111 ?
H1744a C1744 H1744c . . . 108 ?
H1744b C1744 H1744c . . . 112 ?
C1741 C1742' H1742'a . . . 106 ?
C1741 C1742' H1742'b . . . 106 ?
C1741 C1742' H1742'c . . . 107 ?
H1742'a C1742' H1742'b . . . 104 ?
H1742'a C1742' H1742'c . . . 119 ?
H1742'b C1742' H1742'c . . . 114 ?
C1741 C1743' H1743'a . . . 110 ?
C1741 C1743' H1743'b . . . 115 ?
C1741 C1743' H1743'c . . . 106 ?
H1743'a C1743' H1743'b . . . 114 ?
H1743'a C1743' H1743'c . . . 102 ?
H1743'b C1743' H1743'c . . . 109 ?
C1741 C1744' H1744'a . . . 109 ?
C1741 C1744' H1744'b . . . 110 ?
C1741 C1744' H1744'c . . . 107 ?
H1744'a C1744' H1744'b . . . 112 ?
H1744'a C1744' H1744'c . . . 108 ?
H1744'b C1744' H1744'c . . . 110 ?
C174 C175 C176 . . . 124(2) ?
C174 C175 H175 . . . 116 ?
C176 C175 H175 . . . 120 ?
C16 C176 C171 . . . 118(2) ?
C16 C176 C175 . . . 119(2) ?
C171 C176 C175 . . . 122(2) ?
C172 C17 C186 . . . 114(2) ?
C172 C17 H17a . . . 105 ?
C172 C17 H17b . . . 109 ?
C186 C17 H17a . . . 109 ?
C186 C17 H17b . . . 108 ?
H17a C17 H17b . . . 112 ?
Eu3 O181 C181 . . . 126.1(13) ?
O181 C181 C182 . . . 126(2) ?
O181 C181 C186 . . . 122(2) ?
C182 C181 C186 . . . 111(2) ?
C181 C182 C183 . . . 123(2) ?
C181 C182 C18 . . . 117(2) ?
C183 C182 C18 . . . 120(2) ?
C182 C183 C184 . . . 124(2) ?
C182 C183 H183 . . . 119 ?
C184 C183 H183 . . . 117 ?
C183 C184 C1841 . . . 125(2) ?
C183 C184 C185 . . . 117(3) ?
C1841 C184 C185 . . . 119(2) ?
C184 C1841 C1842 . . . 113(3) ?
C184 C1841 C1843 . . . 112(3) ?
C184 C1841 C1844 . . . 109(3) ?
C184 C1841 C1842' . . . 106(3) ?
C184 C1841 C1843' . . . 112(3) ?
C184 C1841 C1844' . . . 111(3) ?
C1842 C1841 C1843 . . . 107(4) ?
C1842 C1841 C1844 . . . 110(3) ?
C1843 C1841 C1844 . . . 106(3) ?
C1842' C1841 C1843' . . . 104(4) ?
C1842' C1841 C1844' . . . 112(3) ?
C1843' C1841 C1844' . . . 112(3) ?
C1841 C1842 H1842a . . . 111 ?
C1841 C1842 H1842b . . . 123 ?
C1841 C1842 H1842c . . . 109 ?
H1842a C1842 H1842b . . . 109 ?
H1842a C1842 H1842c . . . 93 ?
H1842b C1842 H1842c . . . 106 ?
C1841 C1843 H1843a . . . 113 ?
C1841 C1843 H1843b . . . 113 ?
C1841 C1843 H1843c . . . 106 ?
H1843a C1843 H1843b . . . 112 ?
H1843a C1843 H1843c . . . 106 ?
H1843b C1843 H1843c . . . 106 ?
C1841 C1844 H1844a . . . 114 ?
C1841 C1844 H1844b . . . 117 ?
C1841 C1844 H1844c . . . 106 ?
H1844a C1844 H1844b . . . 112 ?
H1844a C1844 H1844c . . . 99 ?
H1844b C1844 H1844c . . . 105 ?
C1841 C1842' H1842'a . . . 106 ?
C1841 C1842' H1842'b . . . 108 ?
C1841 C1842' H1842'c . . . 107 ?
H1842'a C1842' H1842'b . . . 111 ?
H1842'a C1842' H1842'c . . . 110 ?
H1842'b C1842' H1842'c . . . 114 ?
C1841 C1843' H1843'a . . . 111 ?
C1841 C1843' H1843'b . . . 113 ?
C1841 C1843' H1843'c . . . 111 ?
H1843'a C1843' H1843'b . . . 108 ?
H1843'a C1843' H1843'c . . . 106 ?
H1843'b C1843' H1843'c . . . 108 ?
C1841 C1844' H1844'a . . . 106 ?
C1841 C1844' H1844'b . . . 116 ?
C1841 C1844' H1844'c . . . 105 ?
H1844'a C1844' H1844'b . . . 111 ?
H1844'a C1844' H1844'c . . . 101 ?
H1844'b C1844' H1844'c . . . 116 ?
C184 C185 C186 . . . 123(2) ?
C184 C185 H185 . . . 124 ?
C186 C185 H185 . . . 113 ?
C17 C186 C181 . . . 118(2) ?
C17 C186 C185 . . . 120(2) ?
C181 C186 C185 . . . 122(2) ?
C182 C18 C196 . . . 111.6(16) ?
C182 C18 H18a . . . 113 ?
C182 C18 H18b . . . 110 ?
C196 C18 H18a . . . 107 ?
C196 C18 H18b . . . 109 ?
H18a C18 H18b . . . 106.3 ?
Eu3 O191 C191 . . . 132.3(13) ?
O191 C191 C192 . . . 123(2) ?
O191 C191 C196 . . . 121(2) ?
C192 C191 C196 . . . 116(2) ?
C191 C192 C193 . . . 123(2) ?
C191 C192 C19 . . . 118(2) ?
C193 C192 C19 . . . 119(2) ?
C192 C193 C194 . . . 123(3) ?
C192 C193 H193 . . . 118 ?
C194 C193 H193 . . . 118 ?
C193 C194 C1941 . . . 127(2) ?
C193 C194 C195 . . . 118(2) ?
C1941 C194 C195 . . . 115(3) ?
C194 C1941 C1942 . . . 110(3) ?
C194 C1941 C1943 . . . 115(3) ?
C194 C1941 C1944 . . . 111(3) ?
C1942 C1941 C1943 . . . 96(3) ?
C1942 C1941 C1944 . . . 114(3) ?
C1943 C1941 C1944 . . . 111(3) ?
C1941 C1942 H1942a . . . 98 ?
C1941 C1942 H1942b . . . 95 ?
C1941 C1942 H1942c . . . 102 ?
H1942a C1942 H1942b . . . 105 ?
H1942a C1942 H1942c . . . 123 ?
H1942b C1942 H1942c . . . 125 ?
C1941 C1943 H1943a . . . 103 ?
C1941 C1943 H1943b . . . 108 ?
C1941 C1943 H1943c . . . 107 ?
H1943a C1943 H1943b . . . 110 ?
H1943a C1943 H1943c . . . 106 ?
H1943b C1943 H1943c . . . 121 ?
C1941 C1944 H1944a . . . 107 ?
C1941 C1944 H1944b . . . 111 ?
C1941 C1944 H1944c . . . 112 ?
H1944a C1944 H1944b . . . 103 ?
H1944a C1944 H1944c . . . 106 ?
H1944b C1944 H1944c . . . 118 ?
C194 C195 C196 . . . 117(2) ?
C194 C195 H195 . . . 127 ?
C196 C195 H195 . . . 116 ?
C18 C196 C191 . . . 118(2) ?
C18 C196 C195 . . . 119(2) ?
C191 C196 C195 . . . 122(2) ?
C116 C19 C192 . . . 110.0(16) ?
C116 C19 H19a . . . 109 ?
C116 C19 H19b . . . 111 ?
C192 C19 H19a . . . 110 ?
C192 C19 H19b . . . 110 ?
H19a C19 H19b . . . 106.0(17) ?
Eu5 O211 C211 . . . 125.9(14) ?
O211 C211 C212 . . . 118.0(18) ?
O211 C211 C216 . . . 123(2) ?
C212 C211 C216 . . . 119(2) ?
C211 C212 C213 . . . 116(2) ?
C211 C212 C21 . . . 123(2) ?
C213 C212 C21 . . . 120(2) ?
C212 C213 C214 . . . 122(3) ?
C212 C213 H213 . . . 117 ?
C214 C213 H213 . . . 121 ?
C213 C214 C2141 . . . 121(3) ?
C213 C214 C215 . . . 119(3) ?
C2141 C214 C215 . . . 119(2) ?
C214 C2141 C2142 . . . 108(3) ?
C214 C2141 C2143 . . . 100(4) ?
C214 C2141 C2144 . . . 105(3) ?
C2142 C2141 C2143 . . . 124(4) ?
C2142 C2141 C2144 . . . 109(3) ?
C2143 C2141 C2144 . . . 109(4) ?
C2141 C2142 H2142a . . . 108 ?
C2141 C2142 H2142b . . . 108 ?
C2141 C2142 H2142c . . . 118 ?
H2142a C2142 H2142b . . . 96 ?
H2142a C2142 H2142c . . . 110 ?
H2142b C2142 H2142c . . . 115 ?
C2141 C2143 H2143a . . . 110 ?
C2141 C2143 H2143b . . . 111 ?
C2141 C2143 H2143c . . . 109 ?
H2143a C2143 H2143b . . . 111 ?
H2143a C2143 H2143c . . . 107 ?
H2143b C2143 H2143c . . . 109 ?
C2141 C2144 H2144a . . . 115 ?
C2141 C2144 H2144b . . . 111 ?
C2141 C2144 H2144c . . . 117 ?
H2144a C2144 H2144b . . . 101 ?
H2144a C2144 H2144c . . . 105 ?
H2144b C2144 H2144c . . . 107 ?
C214 C215 C216 . . . 123(2) ?
C214 C215 H215 . . . 121 ?
C216 C215 H215 . . . 115 ?
C211 C216 C215 . . . 120(2) ?
C211 C216 C29 . . . 118(2) ?
C215 C216 C29 . . . 122(2) ?
C212 C21 C226 . . . 119(2) ?
C212 C21 H21a . . . 109 ?
C212 C21 H21b . . . 109 ?
C226 C21 H21a . . . 104 ?
C226 C21 H21b . . . 104 ?
H21a C21 H21b . . . 112 ?
Eu5 O221 C221 . . . 158.2(14) ?
O221 C221 C222 . . . 124(2) ?
O221 C221 C226 . . . 118(2) ?
C222 C221 C226 . . . 118(2) ?
C221 C222 C223 . . . 120(2) ?
C221 C222 C22 . . . 114(2) ?
C223 C222 C22 . . . 125(2) ?
C222 C223 C224 . . . 119(2) ?
C222 C223 H223 . . . 119 ?
C224 C223 H223 . . . 123 ?
C223 C224 C2241 . . . 117(2) ?
C223 C224 C225 . . . 124(3) ?
C2241 C224 C225 . . . 119(2) ?
C224 C2241 C2242 . . . 109(3) ?
C224 C2241 C2243 . . . 111(2) ?
C224 C2241 C2244 . . . 113(3) ?
C2242 C2241 C2243 . . . 113(3) ?
C2242 C2241 C2244 . . . 104(3) ?
C2243 C2241 C2244 . . . 107(3) ?
C2241 C2242 H2242a . . . 116 ?
C2241 C2242 H2242b . . . 111 ?
C2241 C2242 H2242c . . . 111 ?
H2242a C2242 H2242b . . . 113 ?
H2242a C2242 H2242c . . . 104 ?
H2242b C2242 H2242c . . . 101 ?
C2241 C2243 H2243a . . . 105 ?
C2241 C2243 H2243b . . . 106 ?
C2241 C2243 H2243c . . . 107 ?
H2243a C2243 H2243b . . . 110 ?
H2243a C2243 H2243c . . . 114 ?
H2243b C2243 H2243c . . . 114 ?
C2241 C2244 H2244a . . . 111 ?
C2241 C2244 H2244b . . . 113 ?
C2241 C2244 H2244c . . . 119 ?
H2244a C2244 H2244b . . . 98 ?
H2244a C2244 H2244c . . . 108 ?
H2244b C2244 H2244c . . . 104 ?
C224 C225 C226 . . . 121(3) ?
C224 C225 H225 . . . 121 ?
C226 C225 H225 . . . 118 ?
C21 C226 C221 . . . 116(2) ?
C21 C226 C225 . . . 126(3) ?
C221 C226 C225 . . . 118(2) ?
C222 C22 C236 . . . 116(2) ?
C222 C22 H22a . . . 108 ?
C222 C22 H22b . . . 109 ?
C236 C22 H22a . . . 106 ?
C236 C22 H22b . . . 108 ?
H22a C22 H22b . . . 110 ?
Eu5 O231 C231 . . . 125.4(13) ?
O231 C231 C232 . . . 120(2) ?
O231 C231 C236 . . . 121.6(19) ?
C232 C231 C236 . . . 118(2) ?
C231 C232 C233 . . . 118(2) ?
C231 C232 C23 . . . 120(2) ?
C233 C232 C23 . . . 122(2) ?
C232 C233 C234 . . . 122(2) ?
C232 C233 H233 . . . 118 ?
C234 C233 H233 . . . 120 ?
C233 C234 C2341 . . . 118(2) ?
C233 C234 C235 . . . 123(3) ?
C2341 C234 C235 . . . 119(2) ?
C234 C2341 C2342 . . . 107(3) ?
C234 C2341 C2343 . . . 106(3) ?
C234 C2341 C2344 . . . 107(3) ?
C234 C2341 C2342' . . . 114(2) ?
C234 C2341 C2343' . . . 112(3) ?
C234 C2341 C2344' . . . 109(2) ?
C2342 C2341 C2343 . . . 120(4) ?
C2342 C2341 C2344 . . . 107(4) ?
C2343 C2341 C2344 . . . 107(3) ?
H2342a C2342 H2342b . . . 116 ?
H2342a C2342 H2342c . . . 94 ?
H2342b C2342 H2342c . . . 118 ?
C2341 C2343 H2343a . . . 110 ?
C2341 C2343 H2343b . . . 110 ?
C2341 C2343 H2343c . . . 110 ?
H2343a C2343 H2343b . . . 111 ?
H2343a C2343 H2343c . . . 108 ?
H2343b C2343 H2343c . . . 108 ?
C2341 C2344 H2344a . . . 109 ?
C2341 C2344 H2344b . . . 109 ?
C2341 C2344 H2344c . . . 106 ?
H2344a C2344 H2344b . . . 113 ?
H2344a C2344 H2344c . . . 111 ?
H2344b C2344 H2344c . . . 109 ?
C2341 C2342' H2342'a . . . 109 ?
C2341 C2342' H2342'b . . . 112 ?
C2341 C2342' H2342'c . . . 104 ?
H2342'a C2342' H2342'b . . . 115 ?
H2342'a C2342' H2342'c . . . 108 ?
H2342'b C2342' H2342'c . . . 108 ?
C2341 C2343' H2343'a . . . 113 ?
C2341 C2343' H2343'b . . . 124 ?
C2341 C2343' H2343'c . . . 103 ?
H2343'a C2343' H2343'b . . . 117 ?
H2343'a C2343' H2343'c . . . 92 ?
H2343'b C2343' H2343'c . . . 99 ?
C2341 C2344' H2344'a . . . 108 ?
C2341 C2344' H2344'b . . . 118 ?
C2341 C2344' H2344'c . . . 107 ?
H2344'a C2344' H2344'b . . . 114 ?
H2344'a C2344' H2344'c . . . 98 ?
H2344'b C2344' H2344'c . . . 110 ?
C234 C235 C236 . . . 113(3) ?
C234 C235 H235 . . . 120 ?
C236 C235 H235 . . . 126 ?
C22 C236 C231 . . . 119(2) ?
C22 C236 C235 . . . 116(2) ?
C231 C236 C235 . . . 125(2) ?
C232 C23 C246 . . . 109.0(18) ?
C232 C23 H23a . . . 110 ?
C232 C23 H23b . . . 110 ?
C246 C23 H23a . . . 113 ?
C246 C23 H23b . . . 112 ?
H23a C23 H23b . . . 102.8 ?
Eu7 O241 C241 . . . 137.5(15) ?
O241 C241 C242 . . . 119(2) ?
O241 C241 C246 . . . 124(2) ?
C242 C241 C246 . . . 117(2) ?
C241 C242 C243 . . . 118(3) ?
C241 C242 C24 . . . 123(2) ?
C243 C242 C24 . . . 118(3) ?
C242 C243 C244 . . . 126(3) ?
C242 C243 H243 . . . 114 ?
C244 C243 H243 . . . 119 ?
C243 C244 C2441 . . . 126(2) ?
C243 C244 C245 . . . 112(2) ?
C2441 C244 C245 . . . 122(2) ?
C244 C2441 C2442 . . . 113(3) ?
C244 C2441 C2443 . . . 105(3) ?
C244 C2441 C2444 . . . 111(3) ?
C2442 C2441 C2443 . . . 118(4) ?
C2442 C2441 C2444 . . . 107(4) ?
C2443 C2441 C2444 . . . 101(4) ?
C2441 C2442 H2442a . . . 108 ?
C2441 C2442 H2442b . . . 112 ?
C2441 C2442 H2442c . . . 104 ?
H2442a C2442 H2442b . . . 117 ?
H2442a C2442 H2442c . . . 103 ?
H2442b C2442 H2442c . . . 111 ?
C2441 C2443 H2443a . . . 121 ?
C2441 C2443 H2443b . . . 122 ?
C2441 C2443 H2443c . . . 105 ?
H2443a C2443 H2443b . . . 111 ?
H2443a C2443 H2443c . . . 93 ?
H2443b C2443 H2443c . . . 94 ?
C2441 C2444 H2444a . . . 108 ?
C2441 C2444 H2444b . . . 112 ?
C2441 C2444 H2444c . . . 103 ?
H2444a C2444 H2444b . . . 116 ?
H2444a C2444 H2444c . . . 107 ?
H2444b C2444 H2444c . . . 111 ?
C244 C245 C246 . . . 123(2) ?
C244 C245 H245 . . . 120 ?
C246 C245 H245 . . . 117 ?
C23 C246 C241 . . . 119(2) ?
C23 C246 C245 . . . 118(2) ?
C241 C246 C245 . . . 123(2) ?
C242 C24 C256 . . . 112(2) ?
C242 C24 H24a . . . 113 ?
C242 C24 H24b . . . 108 ?
C256 C24 H24a . . . 109 ?
C256 C24 H24b . . . 109 ?
H24a C24 H24b . . . 105 ?
Eu7 O251 C251 . . . 121.7(12) ?
O251 C251 C252 . . . 123(2) ?
O251 C251 C256 . . . 123(2) ?
C252 C251 C256 . . . 115(2) ?
C251 C252 C253 . . . 123(2) ?
C251 C252 C25 . . . 118(2) ?
C253 C252 C25 . . . 119(3) ?
C252 C253 C254 . . . 122(3) ?
C252 C253 H253 . . . 111 ?
C254 C253 H253 . . . 127 ?
C253 C254 C2541 . . . 118(3) ?
C253 C254 C255 . . . 119(3) ?
C2541 C254 C255 . . . 123(3) ?
C254 C2541 C2542 . . . 109(3) ?
C254 C2541 C2543 . . . 113(3) ?
C254 C2541 C2544 . . . 115(3) ?
C2542 C2541 C2543 . . . 101(4) ?
C2542 C2541 C2544 . . . 113(3) ?
C2543 C2541 C2544 . . . 105(4) ?
C2541 C2542 H2542a . . . 110 ?
C2541 C2542 H2542b . . . 110 ?
C2541 C2542 H2542c . . . 106 ?
H2542a C2542 H2542b . . . 114 ?
H2542a C2542 H2542c . . . 109 ?
H2542b C2542 H2542c . . . 107 ?
C2541 C2543 H2543a . . . 113 ?
C2541 C2543 H2543b . . . 108 ?
C2541 C2543 H2543c . . . 106 ?
H2543a C2543 H2543b . . . 113 ?
H2543a C2543 H2543c . . . 111 ?
H2543b C2543 H2543c . . . 105 ?
C2541 C2544 H2544a . . . 109 ?
C2541 C2544 H2544b . . . 109 ?
C2541 C2544 H2544c . . . 107 ?
H2544a C2544 H2544b . . . 112 ?
H2544a C2544 H2544c . . . 109 ?
H2544b C2544 H2544c . . . 110 ?
C254 C255 C256 . . . 122(3) ?
C254 C255 H255 . . . 121 ?
C256 C255 H255 . . . 118 ?
C24 C256 C251 . . . 120(2) ?
C24 C256 C255 . . . 120(2) ?
C251 C256 C255 . . . 120(3) ?
C252 C25 C266 . . . 116(2) ?
C252 C25 H25a . . . 111 ?
C252 C25 H25b . . . 108 ?
C266 C25 H25a . . . 109 ?
C266 C25 H25b . . . 108 ?
H25a C25 H25b . . . 105 ?
Eu7 O261 C261 . . . 141.3(15) ?
O261 C261 C262 . . . 116(2) ?
O261 C261 C266 . . . 128(2) ?
C262 C261 C266 . . . 116(2) ?
C261 C262 C263 . . . 115(2) ?
C261 C262 C26 . . . 121(2) ?
C263 C262 C26 . . . 124(2) ?
C262 C263 C264 . . . 127(3) ?
C262 C263 H263 . . . 116 ?
C264 C263 H263 . . . 116 ?
C263 C264 C2641 . . . 124(2) ?
C263 C264 C265 . . . 115(3) ?
C2641 C264 C265 . . . 120(3) ?
C264 C2641 C2642 . . . 111(2) ?
C264 C2641 C2643 . . . 109(3) ?
C264 C2641 C2644 . . . 113(3) ?
C2642 C2641 C2643 . . . 108(3) ?
C2642 C2641 C2644 . . . 109(3) ?
C2643 C2641 C2644 . . . 107(3) ?
C2641 C2642 H2642a . . . 102 ?
C2641 C2642 H2642b . . . 96 ?
C2641 C2642 H2642c . . . 106 ?
H2642a C2642 H2642b . . . 109 ?
H2642a C2642 H2642c . . . 124 ?
H2642b C2642 H2642c . . . 115 ?
C2641 C2643 H2643a . . . 107 ?
C2641 C2643 H2643b . . . 97 ?
C2641 C2643 H2643c . . . 123 ?
H2643a C2643 H2643b . . . 94 ?
H2643a C2643 H2643c . . . 123 ?
H2643b C2643 H2643c . . . 104 ?
C2641 C2644 H2644a . . . 108 ?
C2641 C2644 H2644b . . . 123 ?
C2641 C2644 H2644c . . . 103 ?
H2644a C2644 H2644b . . . 117 ?
H2644a C2644 H2644c . . . 95 ?
H2644b C2644 H2644c . . . 106 ?
C264 C265 C266 . . . 123(3) ?
C264 C265 H265 . . . 119 ?
C266 C265 H265 . . . 117 ?
C25 C266 C261 . . . 113(2) ?
C25 C266 C265 . . . 123(3) ?
C261 C266 C265 . . . 124(2) ?
C262 C26 C276 . . . 107(2) ?
C262 C26 H26a . . . 110 ?
C262 C26 H26b . . . 111 ?
C276 C26 H26a . . . 113 ?
C276 C26 H26b . . . 110 ?
H26a C26 H26b . . . 105 ?
Eu6 O271 C271 . . . 132.7(14) ?
O271 C271 C272 . . . 120.0(18) ?
O271 C271 C276 . . . 120(2) ?
C272 C271 C276 . . . 120.0(18) ?
C271 C272 C273 . . . 125(2) ?
C271 C272 C27 . . . 122.1(18) ?
C273 C272 C27 . . . 113(2) ?
C272 C273 C274 . . . 115(2) ?
C272 C273 H273 . . . 120 ?
C274 C273 H273 . . . 125 ?
C273 C274 C2741 . . . 117(2) ?
C273 C274 C275 . . . 118(2) ?
C2741 C274 C275 . . . 125(2) ?
C274 C2741 C2742 . . . 107(2) ?
C274 C2741 C2743 . . . 112(3) ?
C274 C2741 C2744 . . . 105(3) ?
C274 C2741 C2742' . . . 110(2) ?
C274 C2741 C2743' . . . 113(3) ?
C274 C2741 C2744' . . . 106(3) ?
C2742 C2741 C2743 . . . 106(3) ?
C2742 C2741 C2744 . . . 109(4) ?
C2743 C2741 C2744 . . . 118(4) ?
C2742' C2741 C2743' . . . 110(4) ?
C2742' C2741 C2744' . . . 108(3) ?
C2743' C2741 C2744' . . . 108(3) ?
C2741 C2742 H2742a . . . 109 ?
C2741 C2742 H2742b . . . 108 ?
C2741 C2742 H2742c . . . 114 ?
H2742a C2742 H2742b . . . 105 ?
H2742a C2742 H2742c . . . 111 ?
H2742b C2742 H2742c . . . 109 ?
C2741 C2743 H2743a . . . 109 ?
C2741 C2743 H2743b . . . 111 ?
C2741 C2743 H2743c . . . 114 ?
H2743a C2743 H2743b . . . 104 ?
H2743a C2743 H2743c . . . 109 ?
H2743b C2743 H2743c . . . 109 ?
C2741 C2744 H2744a . . . 106 ?
C2741 C2744 H2744b . . . 104 ?
C2741 C2744 H2744c . . . 120 ?
H2744a C2744 H2744b . . . 96 ?
H2744a C2744 H2744c . . . 116 ?
H2744b C2744 H2744c . . . 111 ?
C2741 C2742' H2742'a . . . 109 ?
C2741 C2742' H2742'b . . . 96 ?
C2741 C2742' H2742'c . . . 117 ?
H2742'a C2742' H2742'b . . . 98 ?
H2742'a C2742' H2742'c . . . 126 ?
H2742'b C2742' H2742'c . . . 102 ?
C2741 C2743' H2743'a . . . 113 ?
C2741 C2743' H2743'b . . . 104 ?
C2741 C2743' H2743'c . . . 114 ?
H2743'a C2743' H2743'b . . . 102 ?
H2743'a C2743' H2743'c . . . 118 ?
H2743'b C2743' H2743'c . . . 103 ?
C2741 C2744' H2744'a . . . 103 ?
C2741 C2744' H2744'b . . . 99 ?
C2741 C2744' H2744'c . . . 116 ?
H2744'a C2744' H2744'b . . . 98 ?
H2744'a C2744' H2744'c . . . 123 ?
H2744'b C2744' H2744'c . . . 113 ?
C274 C275 C276 . . . 125(2) ?
C274 C275 H275 . . . 127 ?
C276 C275 H275 . . . 108 ?
C26 C276 C271 . . . 119.7(17) ?
C26 C276 C275 . . . 122(2) ?
C271 C276 C275 . . . 117(2) ?
C272 C27 C286 . . . 117(2) ?
C272 C27 H27a . . . 110 ?
C272 C27 H27b . . . 109 ?
C286 C27 H27a . . . 108 ?
C286 C27 H27b . . . 106 ?
H27a C27 H27b . . . 105 ?
Eu6 O281 C281 . . . 121.8(13) ?
O281 C281 C282 . . . 122(2) ?
O281 C281 C286 . . . 119(2) ?
C282 C281 C286 . . . 119(2) ?
C281 C282 C283 . . . 123(3) ?
C281 C282 C28 . . . 122(2) ?
C283 C282 C28 . . . 115(2) ?
C282 C283 C284 . . . 122(3) ?
C282 C283 H283 . . . 126 ?
C284 C283 H283 . . . 112 ?
C283 C284 C2841 . . . 125(2) ?
C283 C284 C285 . . . 113(2) ?
C2841 C284 C285 . . . 122(2) ?
C284 C2841 C2842 . . . 108(2) ?
C284 C2841 C2843 . . . 113(3) ?
C284 C2841 C2844 . . . 110(2) ?
C2842 C2841 C2843 . . . 105(3) ?
C2842 C2841 C2844 . . . 107(3) ?
C2843 C2841 C2844 . . . 114(3) ?
C2841 C2842 H2842a . . . 114 ?
C2841 C2842 H2842b . . . 110 ?
C2841 C2842 H2842c . . . 113 ?
H2842a C2842 H2842b . . . 108 ?
H2842a C2842 H2842c . . . 107 ?
H2842b C2842 H2842c . . . 104 ?
C2841 C2843 H2843a . . . 118 ?
C2841 C2843 H2843b . . . 108 ?
C2841 C2843 H2843c . . . 110 ?
H2843a C2843 H2843b . . . 115 ?
H2843a C2843 H2843c . . . 103 ?
H2843b C2843 H2843c . . . 100 ?
C2841 C2844 H2844a . . . 111 ?
C2841 C2844 H2844b . . . 117 ?
C2841 C2844 H2844c . . . 112 ?
H2844a C2844 H2844b . . . 101 ?
H2844a C2844 H2844c . . . 107 ?
H2844b C2844 H2844c . . . 108 ?
C284 C285 C286 . . . 124(3) ?
C284 C285 H285 . . . 118 ?
C286 C285 H285 . . . 118 ?
C27 C286 C281 . . . 123(2) ?
C27 C286 C285 . . . 118(2) ?
C281 C286 C285 . . . 119(3) ?
C282 C28 C296 . . . 109.5(18) ?
C282 C28 H28a . . . 111 ?
C282 C28 H28b . . . 108 ?
C296 C28 H28a . . . 112 ?
C296 C28 H28b . . . 112 ?
H28a C28 H28b . . . 103.2 ?
Eu6 O291 C291 . . . 134.8(14) ?
O291 C291 C292 . . . 117(2) ?
O291 C291 C296 . . . 124(2) ?
C292 C291 C296 . . . 119(2) ?
C291 C292 C293 . . . 115(2) ?
C291 C292 C29 . . . 122(2) ?
C293 C292 C29 . . . 123(2) ?
C292 C293 C294 . . . 122(2) ?
C292 C293 H293 . . . 122 ?
C294 C293 H293 . . . 116 ?
C293 C294 C2941 . . . 117(2) ?
C293 C294 C295 . . . 119(3) ?
C2941 C294 C295 . . . 124(3) ?
C294 C2941 C2942 . . . 106(3) ?
C294 C2941 C2943 . . . 109(3) ?
C294 C2941 C2944 . . . 107(3) ?
C2942 C2941 C2943 . . . 120(4) ?
C2942 C2941 C2944 . . . 108(4) ?
C2943 C2941 C2944 . . . 106(4) ?
C2941 C2942 H2942a . . . 98 ?
C2941 C2942 H2942b . . . 97 ?
C2941 C2942 H2942c . . . 99 ?
H2942a C2942 H2942b . . . 103 ?
H2942a C2942 H2942c . . . 115 ?
H2942b C2942 H2942c . . . 135 ?
C2941 C2943 H2943a . . . 111 ?
C2941 C2943 H2943b . . . 134 ?
C2941 C2943 H2943c . . . 102 ?
H2943a C2943 H2943b . . . 113 ?
H2943a C2943 H2943c . . . 79 ?
H2943b C2943 H2943c . . . 98 ?
C2941 C2944 H2944a . . . 120 ?
C2941 C2944 H2944b . . . 116 ?
C2941 C2944 H2944c . . . 117 ?
H2944a C2944 H2944b . . . 95 ?
H2944a C2944 H2944c . . . 103 ?
H2944b C2944 H2944c . . . 101 ?
C294 C295 C296 . . . 123(3) ?
C294 C295 H295 . . . 125 ?
C296 C295 H295 . . . 112 ?
C28 C296 C291 . . . 117(2) ?
C28 C296 C295 . . . 122(3) ?
C291 C296 C295 . . . 122(3) ?
C216 C29 C292 . . . 113(2) ?
C216 C29 H29a . . . 111 ?
C216 C29 H29b . . . 110 ?
C292 C29 H29a . . . 107 ?
C292 C29 H29b . . . 108 ?
H29a C29 H29b . . . 108 ?
Eu1 O110 S110 . . . 147.5(11) ?
Eu1 O110 S110' . . . 146.9(10) ?
O110 S110 C1101 . . . 124(4) ?
O110 S110 C1102 . . . 106.3(14) ?
C1101 S110 C1102 . . . 129(4) ?
O110 S110' C1101' . . . 139(3) ?
O110 S110' C1102 . . . 104.6(15) ?
C1101' S110' C1102 . . . 114(3) ?
S110 C1101 H1101a . . . 126 ?
S110 C1101 H1101b . . . 110 ?
S110 C1101 H1101c . . . 111 ?
H1101a C1101 H1101b . . . 105 ?
H1101a C1101 H1101c . . . 106 ?
H1101b C1101 H1101c . . . 93 ?
S110' C1101' H1101'a . . . 115 ?
S110' C1101' H1101'b . . . 111 ?
S110' C1101' H1101'c . . . 111 ?
C1101 C1101' H1101'c . . . 107 ?
H1101'a C1101' H1101'b . . . 108 ?
H1101'a C1101' H1101'c . . . 108 ?
H1101'b C1101' H1101'c . . . 103 ?
S110 C1102 H1102a . . . 112 ?
S110 C1102 H1102b . . . 111 ?
S110 C1102 H1102c . . . 111 ?
S110' C1102 H1102'a . . . 111 ?
S110' C1102 H1102'b . . . 111 ?
S110' C1102 H1102'c . . . 111 ?
H1102a C1102 H1102b . . . 108 ?
H1102a C1102 H1102c . . . 108 ?
H1102b C1102 H1102c . . . 107 ?
H1102'a C1102 H1102'b . . . 108 ?
H1102'a C1102 H1102'c . . . 108 ?
H1102'b C1102 H1102'c . . . 107 ?
Eu2 O120 S120 . . . 153.1(13) ?
O120 S120 C1201 . . . 104.2(14) ?
O120 S120 C1202 . . . 103.1(16) ?
C1201 S120 C1202 . . . 98.4(17) ?
S120 C1201 H1201a . . . 108 ?
S120 C1201 H1201b . . . 110 ?
S120 C1201 H1201c . . . 111 ?
H1201a C1201 H1201b . . . 107 ?
H1201a C1201 H1201c . . . 108 ?
H1201b C1201 H1201c . . . 112 ?
S120 C1202 H1202a . . . 119 ?
S120 C1202 H1202b . . . 102 ?
S120 C1202 H1202c . . . 107 ?
H1202a C1202 H1202b . . . 109 ?
H1202a C1202 H1202c . . . 120 ?
H1202b C1202 H1202c . . . 96 ?
Eu3 O130 S130 . . . 163.3(12) ?
Eu3 O130 S130' . . . 157.7(14) ?
O130 S130 C1301 . . . 99(2) ?
O130 S130 C1302 . . . 105(2) ?
C1301 S130 C1302 . . . 94(3) ?
O130 S130' C1301 . . . 103(2) ?
O130 S130' C1302 . . . 140(3) ?
C1301 S130' C1302 . . . 117(3) ?
S130 C1301 H1301a . . . 116 ?
S130 C1301 H1301b . . . 104 ?
S130 C1301 H1301c . . . 108 ?
S130' C1301 H1301'a . . . 105 ?
S130' C1301 H1301'b . . . 114 ?
S130' C1301 H1301'c . . . 116 ?
H1301a C1301 H1301b . . . 110 ?
H1301a C1301 H1301c . . . 115 ?
H1301b C1301 H1301c . . . 103 ?
H1301'a C1301 H1301'b . . . 105 ?
H1301'a C1301 H1301'c . . . 103 ?
H1301'b C1301 H1301'c . . . 113 ?
S130 C1302 H1302a . . . 113 ?
S130 C1302 H1302b . . . 105 ?
S130 C1302 H1302c . . . 107 ?
S130' C1302 H1302'a . . . 116 ?
S130' C1302 H1302'b . . . 109 ?
S130' C1302 H1302'c . . . 107 ?
H1302a C1302 H1302b . . . 113 ?
H1302a C1302 H1302c . . . 115 ?
H1302b C1302 H1302c . . . 103 ?
H1302'a C1302 H1302'b . . . 114 ?
H1302'a C1302 H1302'c . . . 108 ?
H1302'b C1302 H1302'c . . . 102 ?
Eu5 O150 S150 . . . 147.4(11) ?
O150 S150 C1501 . . . 109.0(14) ?
O150 S150 C1502 . . . 106(2) ?
C1501 S150 C1502 . . . 99(2) ?
S150 C1501 H1501a . . . 112 ?
S150 C1501 H1501b . . . 111 ?
S150 C1501 H1501c . . . 116 ?
H1501a C1501 H1501b . . . 100 ?
H1501a C1501 H1501c . . . 106 ?
H1501b C1501 H1501c . . . 110 ?
S150 C1502 H1502a . . . 120 ?
S150 C1502 H1502b . . . 111 ?
S150 C1502 H1502c . . . 119 ?
H1502a C1502 H1502b . . . 97 ?
H1502a C1502 H1502c . . . 107 ?
H1502b C1502 H1502c . . . 100 ?
Eu6 O160 S160 . . . 166.3(17) ?
O160 S160 C1601 . . . 113.9(18) ?
O160 S160 C1602 . . . 115(2) ?
C1601 S160 C1602 . . . 110(2) ?
S160 C1601 H1601a . . . 105 ?
S160 C1601 H1601b . . . 109 ?
S160 C1601 H1601c . . . 109 ?
H1601a C1601 H1601b . . . 109 ?
H1601a C1601 H1601c . . . 109 ?
H1601b C1601 H1601c . . . 115 ?
S160 C1602 H1602a . . . 109 ?
S160 C1602 H1602b . . . 111 ?
S160 C1602 H1602c . . . 111 ?
H1602a C1602 H1602b . . . 107 ?
H1602a C1602 H1602c . . . 108 ?
H1602b C1602 H1602c . . . 110 ?
Eu7 O170 S170 . . . 168.8(16) ?
O170 S170 C1701 . . . 123(3) ?
O170 S170 C1702 . . . 109(2) ?
C1701 S170 C1702 . . . 93(3) ?
S170 C1701 H1701a . . . 106 ?
S170 C1701 H1701b . . . 114 ?
S170 C1701 H1701c . . . 110 ?
H1701a C1701 H1701b . . . 108 ?
H1701a C1701 H1701c . . . 103 ?
H1701b C1701 H1701c . . . 115 ?
S170 C1702 H1702a . . . 110 ?
S170 C1702 H1702b . . . 109 ?
S170 C1702 H1702c . . . 110 ?
H1702a C1702 H1702b . . . 109 ?
H1702a C1702 H1702c . . . 110 ?
H1702b C1702 H1702c . . . 110 ?
N01 C011 C012 . . . 179(5) ?
N02 C021 C022 . . . 174(4) ?
N03 C031 C032 . . . 175(6) ?
N04 C041 C042 . . . 178(3) ?
N05 C051 C052 . . . 176(5) ?
N06 C061 C062 . . . 174(4) ?
N07 C071 C072 . . . 172(6) ?
N08 C081 C082 . . . 162(9) ?
N09 C091 C092 . . . 172(8) ?
N010 C0101 C0102 . . . 158(9) ?

loop_
_geom_bond_atom_site_label_1
_geom_bond_atom_site_label_2
_geom_bond_site_symmetry_1
_geom_bond_site_symmetry_2
_geom_bond_distance
_geom_bond_publ_flag
Eu1 O1 . . 2.519(14) ?
Eu1 O2 . . 2.405(16) ?
Eu1 O4 . . 2.468(13) ?
Eu1 O9 . . 2.498(13) ?
Eu1 O111 . . 2.429(15) ?
Eu1 O121 . . 2.175(17) ?
Eu1 O131 . . 2.507(15) ?
Eu1 O110 . . 2.452(14) ?
Eu2 O1 . . 2.436(14) ?
Eu2 O2 . . 2.478(12) ?
Eu2 O5 . . 2.406(14) ?
Eu2 O141 . . 2.423(15) ?
Eu2 O151 . . 2.186(14) ?
Eu2 O161 . . 2.336(15) ?
Eu2 O120 . . 2.343(16) ?
Eu3 O1 . . 2.439(15) ?
Eu3 O4 . . 2.408(13) ?
Eu3 O5 . . 2.471(14) ?
Eu3 O171 . . 2.321(14) ?
Eu3 O181 . . 2.176(15) ?
Eu3 O191 . . 2.364(14) ?
Eu3 O130 . . 2.255(18) ?
Eu4 O2 . . 2.441(14) ?
Eu4 O4 . . 2.426(13) ?
Eu4 O5 . . 2.363(12) ?
Eu4 O6 . . 2.361(13) ?
Eu4 O7 . . 2.376(15) ?
Eu4 O8 . . 2.366(13) ?
Eu4 O11 . . 2.517(18) ?
Eu5 O3 . . 2.603(14) ?
Eu5 O7 . . 2.464(15) ?
Eu5 O8 . . 2.549(15) ?
Eu5 O10 . . 2.607(14) ?
Eu5 O211 . . 2.451(15) ?
Eu5 O221 . . 2.113(16) ?
Eu5 O231 . . 2.481(17) ?
Eu5 O150 . . 2.432(16) ?
Eu6 O3 . . 2.390(14) ?
Eu6 O6 . . 2.553(14) ?
Eu6 O8 . . 2.405(13) ?
Eu6 O271 . . 2.490(17) ?
Eu6 O281 . . 2.263(15) ?
Eu6 O291 . . 2.339(18) ?
Eu6 O160 . . 2.291(15) ?
Eu7 O3 . . 2.390(14) ?
Eu7 O6 . . 2.422(14) ?
Eu7 O7 . . 2.437(14) ?
Eu7 O241 . . 2.388(16) ?
Eu7 O251 . . 2.264(15) ?
Eu7 O261 . . 2.444(15) ?
Eu7 O170 . . 2.322(19) ?
O111 C111 . . 1.35(3) ?
C111 C112 . . 1.38(3) ?
C111 C116 . . 1.36(3) ?
C112 C113 . . 1.33(3) ?
C112 C11 . . 1.57(3) ?
C113 C114 . . 1.36(3) ?
C113 H113 . . 1.01 ?
C114 C1141 . . 1.59(3) ?
C114 C115 . . 1.40(3) ?
C1141 C1142 . . 1.57(6) ?
C1141 C1143 . . 1.50(6) ?
C1141 C1144 . . 1.58(5) ?
C1141 C1142' . . 1.49(6) ?
C1141 C1143' . . 1.53(6) ?
C1141 C1144' . . 1.47(7) ?
C1142 H1142a . . 1.00 ?
C1142 H1142b . . .81 ?
C1142 H1142c . . 1.04 ?
C1143 H1143a . . 1.04 ?
C1143 H1143b . . .81 ?
C1143 H1143c . . 1.08 ?
C1144 H1144a . . .90 ?
C1144 H1144b . . 1.12 ?
C1144 H1144c . . .99 ?
C1142' H1142'a . . .96 ?
C1142' H1142'b . . .82 ?
C1142' H1142'c . . 1.01 ?
C1143' H1143'a . . 1.03 ?
C1143' H1143'b . . .95 ?
C1143' H1143'c . . .90 ?
C1144' H1144'a . . .94 ?
C1144' H1144'b . . 1.0 ?
C1144' H1144'c . . .92 ?
C115 C116 . . 1.42(3) ?
C115 H115 . . .99 ?
C116 C19 . . 1.53(3) ?
C11 C126 . . 1.54(3) ?
C11 H11a . . .96 ?
C11 H11b . . .98 ?
O121 C121 . . 1.39(2) ?
C121 C122 . . 1.47(3) ?
C121 C126 . . 1.33(3) ?
C122 C123 . . 1.32(3) ?
C122 C12 . . 1.54(3) ?
C123 C124 . . 1.37(3) ?
C123 H123 . . .98 ?
C124 C1241 . . 1.59(3) ?
C124 C125 . . 1.33(4) ?
C1241 C1242 . . 1.59(5) ?
C1241 C1243 . . 1.60(5) ?
C1241 C1244 . . 1.53(5) ?
C1242 H1242a . . .97 ?
C1242 H1242b . . .96 ?
C1242 H1242c . . .94 ?
C1243 H1243a . . .88 ?
C1243 H1243b . . 1.03 ?
C1243 H1243c . . .96 ?
C1244 H1244a . . 1.00 ?
C1244 H1244b . . .91 ?
C1244 H1244c . . .95 ?
C125 C126 . . 1.41(3) ?
C125 H125 . . .98 ?
C12 C136 . . 1.68(3) ?
C12 H12a . . 1.03 ?
C12 H12b . . .96 ?
O131 C131 . . 1.34(3) ?
C131 C132 . . 1.41(3) ?
C131 C136 . . 1.25(3) ?
C132 C133 . . 1.42(4) ?
C132 C13 . . 1.51(3) ?
C133 C134 . . 1.39(4) ?
C133 H133 . . .95 ?
C134 C1341 . . 1.57(4) ?
C134 C135 . . 1.45(3) ?
C1341 C1342 . . 1.46(5) ?
C1341 C1343 . . 1.42(5) ?
C1341 C1344 . . 1.47(5) ?
C1342 H1342a . . .99 ?
C1342 H1342b . . .92 ?
C1342 H1342c . . .90 ?
C1343 H1343a . . .98 ?
C1343 H1343b . . 1.02 ?
C1343 H1343c . . .89 ?
C1344 H1344a . . .94 ?
C1344 H1344b . . .96 ?
C1344 H1344c . . 1.04 ?
C135 C136 . . 1.40(4) ?
C135 H135 . . .99 ?
C13 C146 . . 1.50(4) ?
C13 H13a . . .96 ?
C13 H13b . . .95 ?
O141 C141 . . 1.37(3) ?
C141 C142 . . 1.34(3) ?
C141 C146 . . 1.39(3) ?
C142 C143 . . 1.33(4) ?
C142 C14 . . 1.51(4) ?
C143 C144 . . 1.46(4) ?
C143 H143 . . 1.01 ?
C144 C1441 . . 1.56(3) ?
C144 C145 . . 1.34(4) ?
C1441 C1442 . . 1.48(5) ?
C1441 C1443 . . 1.41(5) ?
C1441 C1444 . . 1.54(5) ?
C1442 H1442a . . .89 ?
C1442 H1442b . . .95 ?
C1442 H1442c . . 1.00 ?
C1443 H1443a . . 1.08 ?
C1443 H1443b . . .97 ?
C1443 H1443c . . .98 ?
C1444 H1444a . . 1.01 ?
C1444 H1444b . . .96 ?
C1444 H1444c . . .92 ?
C145 C146 . . 1.36(3) ?
C145 H145 . . .95 ?
C14 C156 . . 1.59(4) ?
C14 H14a . . .95 ?
C14 H14b . . .99 ?
O151 C151 . . 1.34(3) ?
C151 C152 . . 1.33(4) ?
C151 C156 . . 1.47(4) ?
C152 C153 . . 1.48(4) ?
C152 C15 . . 1.36(4) ?
C153 C154 . . 1.33(5) ?
C153 H153 . . .98 ?
C154 C1541 . . 1.53(3) ?
C154 C155 . . 1.25(5) ?
C1541 C1542 . . 1.52(6) ?
C1541 C1543 . . 1.48(7) ?
C1541 C1544 . . 1.44(6) ?
C1541 C1542' . . 1.54(6) ?
C1541 C1543' . . 1.45(7) ?
C1541 C1544' . . 1.48(7) ?
C1542 H1542a . . .91 ?
C1542 H1542b . . .94 ?
C1542 H1542c . . .97 ?
C1543 H1543a . . .95 ?
C1543 H1543b . . 1.03 ?
C1543 H1543c . . .83 ?
C1544 H1544a . . .89 ?
C1544 H1544b . . 1.02 ?
C1544 H1544c . . .91 ?
C1542' H1542'a . . .94 ?
C1542' H1542'b . . 1.09 ?
C1542' H1542'c . . .87 ?
C1543' H1543'a . . .99 ?
C1543' H1543'b . . .96 ?
C1543' H1543'c . . .89 ?
C1544' H1544'a . . .95 ?
C1544' H1544'b . . .95 ?
C1544' H1544'c . . .96 ?
C155 C156 . . 1.42(4) ?
C155 H155 . . .95 ?
C15 C166 . . 1.56(4) ?
C15 H15a . . 1.01 ?
C15 H15b . . 1.02 ?
O161 C161 . . 1.39(3) ?
C161 C162 . . 1.40(4) ?
C161 C166 . . 1.44(4) ?
C162 C163 . . 1.36(3) ?
C162 C16 . . 1.49(4) ?
C163 C164 . . 1.26(4) ?
C163 H163 . . 1.03 ?
C164 C1641 . . 1.65(3) ?
C164 C165 . . 1.46(4) ?
C1641 C1642 . . 1.51(7) ?
C1641 C1643 . . 1.51(7) ?
C1641 C1644 . . 1.51(7) ?
C1641 C1642' . . 1.49(8) ?
C1641 C1643' . . 1.47(6) ?
C1641 C1644' . . 1.54(7) ?
C1642 H1642a . . .87 ?
C1642 H1642b . . 1.15 ?
C1642 H1642c . . 1.03 ?
C1643 H1643a . . .95 ?
C1643 H1643b . . .95 ?
C1643 H1643c . . .90 ?
C1644 H1644a . . .93 ?
C1644 H1644b . . .87 ?
C1644 H1644c . . 1.05 ?
C1642' H1642'a . . .87 ?
C1642' H1642'b . . 1.03 ?
C1642' H1642'c . . .99 ?
C1643' H1643'a . . .92 ?
C1643' H1643'b . . 1.12 ?
C1643' H1643'c . . .87 ?
C1644' H1644'a . . .97 ?
C1644' H1644'b . . .98 ?
C1644' H1644'c . . .90 ?
C165 C166 . . 1.40(4) ?
C165 H165 . . .94 ?
C16 C176 . . 1.52(4) ?
C16 H16a . . .96 ?
C16 H16b . . .97 ?
O171 C171 . . 1.38(3) ?
C171 C172 . . 1.38(3) ?
C171 C176 . . 1.43(3) ?
C172 C173 . . 1.37(4) ?
C172 C17 . . 1.53(3) ?
C173 C174 . . 1.45(3) ?
C173 H173 . . 1.02 ?
C174 C1741 . . 1.56(3) ?
C174 C175 . . 1.36(4) ?
C1741 C1742 . . 1.49(6) ?
C1741 C1743 . . 1.54(5) ?
C1741 C1744 . . 1.55(6) ?
C1741 C1742' . . 1.55(7) ?
C1741 C1743' . . 1.49(6) ?
C1741 C1744' . . 1.37(6) ?
C1742 H1742a . . .93 ?
C1742 H1742b . . 1.08 ?
C1742 H1742c . . .97 ?
C1743 H1743a . . 1.00 ?
C1743 H1743b . . .93 ?
C1743 H1743c . . .86 ?
C1744 H1744a . . .96 ?
C1744 H1744b . . .92 ?
C1744 H1744c . . .95 ?
C1742' H1742'a . . .97 ?
C1742' H1742'b . . 1.01 ?
C1742' H1742'c . . .84 ?
C1743' H1743'a . . .96 ?
C1743' H1743'b . . .88 ?
C1743' H1743'c . . 1.03 ?
C1744' H1744'a . . .94 ?
C1744' H1744'b . . .93 ?
C1744' H1744'c . . .97 ?
C175 C176 . . 1.34(3) ?
C175 H175 . . .95 ?
C17 C186 . . 1.54(3) ?
C17 H17a . . .94 ?
C17 H17b . . .93 ?
O181 C181 . . 1.30(3) ?
C181 C182 . . 1.43(3) ?
C181 C186 . . 1.41(3) ?
C182 C183 . . 1.37(4) ?
C182 C18 . . 1.52(3) ?
C183 C184 . . 1.32(4) ?
C183 H183 . . .96 ?
C184 C1841 . . 1.48(4) ?
C184 C185 . . 1.34(4) ?
C1841 C1842 . . 1.51(6) ?
C1841 C1843 . . 1.43(5) ?
C1841 C1844 . . 1.52(5) ?
C1841 C1842' . . 1.42(6) ?
C1841 C1843' . . 1.52(6) ?
C1841 C1844' . . 1.47(7) ?
C1842 H1842a . . 1.05 ?
C1842 H1842b . . .85 ?
C1842 H1842c . . 1.09 ?
C1843 H1843a . . .94 ?
C1843 H1843b . . .94 ?
C1843 H1843c . . 1.00 ?
C1844 H1844a . . .97 ?
C1844 H1844b . . .89 ?
C1844 H1844c . . 1.06 ?
C1842' H1842'a . . .96 ?
C1842' H1842'b . . .92 ?
C1842' H1842'c . . .93 ?
C1843' H1843'a . . .98 ?
C1843' H1843'b . . .95 ?
C1843' H1843'c . . .97 ?
C1844' H1844'a . . 1.03 ?
C1844' H1844'b . . .85 ?
C1844' H1844'c . . .98 ?
C185 C186 . . 1.41(4) ?
C185 H185 . . 1.01 ?
C18 C196 . . 1.56(3) ?
C18 H18a . . .98 ?
C18 H18b . . .96 ?
O191 C191 . . 1.33(3) ?
C191 C192 . . 1.39(3) ?
C191 C196 . . 1.44(3) ?
C192 C193 . . 1.31(4) ?
C192 C19 . . 1.53(3) ?
C193 C194 . . 1.36(4) ?
C193 H193 . . .96 ?
C194 C1941 . . 1.56(4) ?
C194 C195 . . 1.47(4) ?
C1941 C1942 . . 1.57(6) ?
C1941 C1943 . . 1.57(5) ?
C1941 C1944 . . 1.49(5) ?
C1942 H1942a . . .99 ?
C1942 H1942b . . .97 ?
C1942 H1942c . . .77 ?
C1943 H1943a . . 1.02 ?
C1943 H1943b . . .87 ?
C1943 H1943c . . .91 ?
C1944 H1944a . . 1.06 ?
C1944 H1944b . . .93 ?
C1944 H1944c . . .88 ?
C195 C196 . . 1.40(4) ?
C195 H195 . . .92 ?
C19 H19a . . .97 ?
C19 H19b . . .97 ?
O211 C211 . . 1.39(3) ?
C211 C212 . . 1.42(4) ?
C211 C216 . . 1.36(3) ?
C212 C213 . . 1.44(4) ?
C212 C21 . . 1.57(3) ?
C213 C214 . . 1.33(3) ?
C213 H213 . . .99 ?
C214 C2141 . . 1.58(4) ?
C214 C215 . . 1.31(4) ?
C2141 C2142 . . 1.51(5) ?
C2141 C2143 . . 1.46(7) ?
C2141 C2144 . . 1.36(6) ?
C2142 H2142a . . 1.06 ?
C2142 H2142b . . 1.02 ?
C2142 H2142c . . .82 ?
C2143 H2143a . . .95 ?
C2143 H2143b . . .93 ?
C2143 H2143c . . .98 ?
C2144 H2144a . . 1.02 ?
C2144 H2144b . . .99 ?
C2144 H2144c . . .94 ?
C215 C216 . . 1.39(4) ?
C215 H215 . . 1.00 ?
C216 C29 . . 1.43(4) ?
C21 C226 . . 1.58(4) ?
C21 H21a . . .95 ?
C21 H21b . . .93 ?
O221 C221 . . 1.35(3) ?
C221 C222 . . 1.37(3) ?
C221 C226 . . 1.43(4) ?
C222 C223 . . 1.39(4) ?
C222 C22 . . 1.43(4) ?
C223 C224 . . 1.31(4) ?
C223 H223 . . .99 ?
C224 C2241 . . 1.58(4) ?
C224 C225 . . 1.30(4) ?
C2241 C2242 . . 1.48(4) ?
C2241 C2243 . . 1.43(5) ?
C2241 C2244 . . 1.43(6) ?
C2242 H2242a . . .91 ?
C2242 H2242b . . .95 ?
C2242 H2242c . . 1.06 ?
C2243 H2243a . . .95 ?
C2243 H2243b . . .95 ?
C2243 H2243c . . .90 ?
C2244 H2244a . . 1.00 ?
C2244 H2244b . . 1.05 ?
C2244 H2244c . . .91 ?
C225 C226 . . 1.36(4) ?
C225 H225 . . .98 ?
C22 C236 . . 1.61(3) ?
C22 H22a . . .94 ?
C22 H22b . . .95 ?
O231 C231 . . 1.38(3) ?
C231 C232 . . 1.44(3) ?
C231 C236 . . 1.43(4) ?
C232 C233 . . 1.38(4) ?
C232 C23 . . 1.48(4) ?
C233 C234 . . 1.38(4) ?
C233 H233 . . .96 ?
C234 C2341 . . 1.59(4) ?
C234 C235 . . 1.45(4) ?
C2341 C2342 . . 1.49(8) ?
C2341 C2343 . . 1.43(6) ?
C2341 C2344 . . 1.63(6) ?
C2341 C2342' . . 1.55(5) ?
C2341 C2343' . . 1.51(7) ?
C2341 C2344' . . 1.51(5) ?
C2342 H2342a . . 1.07 ?
C2342 H2342b . . .75 ?
C2342 H2342c . . 1.05 ?
C2343 H2343a . . .94 ?
C2343 H2343b . . .94 ?
C2343 H2343c . . .98 ?
C2344 H2344a . . .92 ?
C2344 H2344b . . .94 ?
C2344 H2344c . . .96 ?
C2342' H2342'a . . .92 ?
C2342' H2342'b . . .92 ?
C2342' H2342'c . . 1.00 ?
C2343' H2343'a . . .97 ?
C2343' H2343'b . . .84 ?
C2343' H2343'c . . 1.18 ?
C2344' H2344'a . . 1.01 ?
C2344' H2344'b . . .85 ?
C2344' H2344'c . . 1.04 ?
C235 C236 . . 1.39(4) ?
C235 H235 . . .95 ?
C23 C246 . . 1.53(3) ?
C23 H23a . . .99 ?
C23 H23b . . 1.00 ?
O241 C241 . . 1.29(3) ?
C241 C242 . . 1.37(4) ?
C241 C246 . . 1.35(3) ?
C242 C243 . . 1.40(4) ?
C242 C24 . . 1.57(4) ?
C243 C244 . . 1.36(4) ?
C243 H243 . . 1.01 ?
C244 C2441 . . 1.49(4) ?
C244 C245 . . 1.39(4) ?
C2441 C2442 . . 1.42(7) ?
C2441 C2443 . . 1.40(8) ?
C2441 C2444 . . 1.43(6) ?
C2442 H2442a . . .96 ?
C2442 H2442b . . .86 ?
C2442 H2442c . . 1.02 ?
C2443 H2443a . . .95 ?
C2443 H2443b . . .93 ?
C2443 H2443c . . 1.18 ?
C2444 H2444a . . .94 ?
C2444 H2444b . . .89 ?
C2444 H2444c . . .99 ?
C245 C246 . . 1.37(3) ?
C245 H245 . . 1.00 ?
C24 C256 . . 1.49(4) ?
C24 H24a . . .97 ?
C24 H24b . . .99 ?
O251 C251 . . 1.31(3) ?
C251 C252 . . 1.39(4) ?
C251 C256 . . 1.49(3) ?
C252 C253 . . 1.36(4) ?
C252 C25 . . 1.58(4) ?
C253 C254 . . 1.37(4) ?
C253 H253 . . .99 ?
C254 C2541 . . 1.59(5) ?
C254 C255 . . 1.38(5) ?
C2541 C2542 . . 1.47(6) ?
C2541 C2543 . . 1.53(7) ?
C2541 C2544 . . 1.58(6) ?
C2542 H2542a . . .92 ?
C2542 H2542b . . .93 ?
C2542 H2542c . . .99 ?
C2543 H2543a . . .89 ?
C2543 H2543b . . .97 ?
C2543 H2543c . . .99 ?
C2544 H2544a . . .94 ?
C2544 H2544b . . .93 ?
C2544 H2544c . . .96 ?
C255 C256 . . 1.36(4) ?
C255 H255 . . .99 ?
C25 C266 . . 1.45(3) ?
C25 H25a . . .96 ?
C25 H25b . . 1.00 ?
O261 C261 . . 1.29(3) ?
C261 C262 . . 1.46(3) ?
C261 C266 . . 1.39(4) ?
C262 C263 . . 1.39(5) ?
C262 C26 . . 1.50(4) ?
C263 C264 . . 1.33(5) ?
C263 H263 . . .94 ?
C264 C2641 . . 1.56(4) ?
C264 C265 . . 1.38(3) ?
C2641 C2642 . . 1.54(5) ?
C2641 C2643 . . 1.41(6) ?
C2641 C2644 . . 1.37(5) ?
C2642 H2642a . . .91 ?
C2642 H2642b . . .99 ?
C2642 H2642c . . .84 ?
C2643 H2643a . . .96 ?
C2643 H2643b . . 1.16 ?
C2643 H2643c . . .80 ?
C2644 H2644a . . .99 ?
C2644 H2644b . . .82 ?
C2644 H2644c . . 1.12 ?
C265 C266 . . 1.31(4) ?
C265 H265 . . .98 ?
C26 C276 . . 1.47(4) ?
C26 H26a . . .99 ?
C26 H26b . . .97 ?
O271 C271 . . 1.30(2) ?
C271 C272 . . 1.36(3) ?
C271 C276 . . 1.45(3) ?
C272 C273 . . 1.44(3) ?
C272 C27 . . 1.47(3) ?
C273 C274 . . 1.46(3) ?
C273 H273 . . .91 ?
C274 C2741 . . 1.62(3) ?
C274 C275 . . 1.46(4) ?
C2741 C2742 . . 1.47(6) ?
C2741 C2743 . . 1.54(6) ?
C2741 C2744 . . 1.52(6) ?
C2741 C2742' . . 1.49(5) ?
C2741 C2743' . . 1.53(7) ?
C2741 C2744' . . 1.43(6) ?
C2742 H2742a . . .96 ?
C2742 H2742b . . .99 ?
C2742 H2742c . . .91 ?
C2743 H2743a . . .99 ?
C2743 H2743b . . .99 ?
C2743 H2743c . . .91 ?
C2744 H2744a . . 1.02 ?
C2744 H2744b . . 1.06 ?
C2744 H2744c . . .81 ?
C2742' H2742'a . . .90 ?
C2742' H2742'b . . 1.14 ?
C2742' H2742'c . . .84 ?
C2743' H2743'a . . .91 ?
C2743' H2743'b . . 1.08 ?
C2743' H2743'c . . .90 ?
C2744' H2744'a . . .98 ?
C2744' H2744'b . . 1.07 ?
C2744' H2744'c . . .78 ?
C275 C276 . . 1.33(3) ?
C275 H275 . . 1.01 ?
C27 C286 . . 1.45(4) ?
C27 H27a . . .95 ?
C27 H27b . . 1.01 ?
O281 C281 . . 1.34(3) ?
C281 C282 . . 1.42(4) ?
C281 C286 . . 1.43(4) ?
C282 C283 . . 1.35(4) ?
C282 C28 . . 1.55(4) ?
C283 C284 . . 1.48(4) ?
C283 H283 . . .96 ?
C284 C2841 . . 1.52(3) ?
C284 C285 . . 1.48(4) ?
C2841 C2842 . . 1.53(4) ?
C2841 C2843 . . 1.50(5) ?
C2841 C2844 . . 1.50(5) ?
C2842 H2842a . . .94 ?
C2842 H2842b . . .98 ?
C2842 H2842c . . .99 ?
C2843 H2843a . . .89 ?
C2843 H2843b . . .94 ?
C2843 H2843c . . 1.08 ?
C2844 H2844a . . 1.01 ?
C2844 H2844b . . 1.00 ?
C2844 H2844c . . .92 ?
C285 C286 . . 1.38(4) ?
C285 H285 . . .99 ?
C28 C296 . . 1.55(4) ?
C28 H28a . . .97 ?
C28 H28b . . 1.01 ?
O291 C291 . . 1.36(3) ?
C291 C292 . . 1.45(3) ?
C291 C296 . . 1.44(4) ?
C292 C293 . . 1.39(4) ?
C292 C29 . . 1.43(4) ?
C293 C294 . . 1.50(4) ?
C293 H293 . . 1.02 ?
C294 C2941 . . 1.47(4) ?
C294 C295 . . 1.27(4) ?
C2941 C2942 . . 1.47(6) ?
C2941 C2943 . . 1.47(6) ?
C2941 C2944 . . 1.61(7) ?
C2942 H2942a . . 1.06 ?
C2942 H2942b . . .91 ?
C2942 H2942c . . .77 ?
C2943 H2943a . . 1.14 ?
C2943 H2943b . . .70 ?
C2943 H2943c . . 1.29 ?
C2944 H2944a . . 1.03 ?
C2944 H2944b . . 1.06 ?
C2944 H2944c . . .94 ?
C295 C296 . . 1.35(4) ?
C295 H295 . . 1.03 ?
C29 H29a . . .96 ?
C29 H29b . . .96 ?
O110 S110 . . 1.47(2) ?
O110 S110' . . 1.45(2) ?
S110 C1101 . . 1.17(7) ?
S110 C1102 . . 1.84(3) ?
S110' C1101' . . 1.39(5) ?
S110' C1102 . . 1.89(4) ?
C1101 H1101a . . .88 ?
C1101 H1101b . . 1.07 ?
C1101 H1101c . . 1.06 ?
C1101' H1101'a . . .92 ?
C1101' H1101'b . . .99 ?
C1101' H1101'c . . .99 ?
C1102 H1102a . . .96 ?
C1102 H1102b . . .96 ?
C1102 H1102c . . .96 ?
C1102 H1102'a . . .95 ?
C1102 H1102'b . . .97 ?
C1102 H1102'c . . .96 ?
O120 S120 . . 1.479(17) ?
S120 C1201 . . 1.78(4) ?
S120 C1202 . . 1.81(4) ?
C1201 H1201a . . .98 ?
C1201 H1201b . . .94 ?
C1201 H1201c . . .93 ?
C1202 H1202a . . .80 ?
C1202 H1202b . . 1.09 ?
C1202 H1202c . . .99 ?
O130 S130 . . 1.55(2) ?
O130 S130' . . 1.49(3) ?
S130 C1301 . . 1.66(6) ?
S130 C1302 . . 1.87(6) ?
S130' C1301 . . 1.62(5) ?
S130' C1302 . . 1.40(6) ?
C1301 H1301a . . .88 ?
C1301 H1301b . . 1.02 ?
C1301 H1301c . . .96 ?
C1301 H1301'a . . 1.04 ?
C1301 H1301'b . . .92 ?
C1301 H1301'c . . .94 ?
C1302 H1302a . . .86 ?
C1302 H1302b . . 1.00 ?
C1302 H1302c . . .99 ?
C1302 H1302'a . . .89 ?
C1302 H1302'b . . .96 ?
C1302 H1302'c . . 1.03 ?
O150 S150 . . 1.45(2) ?
S150 C1501 . . 1.75(4) ?
S150 C1502 . . 1.61(4) ?
C1501 H1501a . . 1.04 ?
C1501 H1501b . . .99 ?
C1501 H1501c . . .90 ?
C1502 H1502a . . .99 ?
C1502 H1502b . . 1.08 ?
C1502 H1502c . . .95 ?
O160 S160 . . 1.48(2) ?
S160 C1601 . . 1.76(4) ?
S160 C1602 . . 1.63(5) ?
C1601 H1601a . . .99 ?
C1601 H1601b . . .92 ?
C1601 H1601c . . .92 ?
C1602 H1602a . . .97 ?
C1602 H1602b . . .95 ?
C1602 H1602c . . .94 ?
O170 S170 . . 1.45(2) ?
S170 C1701 . . 1.48(6) ?
S170 C1702 . . 1.69(5) ?
C1701 H1701a . . 1.03 ?
C1701 H1701b . . .89 ?
C1701 H1701c . . .95 ?
C1702 H1702a . . .95 ?
C1702 H1702b . . .95 ?
C1702 H1702c . . .94 ?
N01 C011 . . 1.34(6) ?
C011 C012 . . 1.27(6) ?
N02 C021 . . 1.35(4) ?
C021 C022 . . 1.33(5) ?
N03 C031 . . 1.30(8) ?
C031 C032 . . 1.48(8) ?
N04 C041 . . 1.63(5) ?
C041 C042 . . 1.28(5) ?
N05 C051 . . 1.20(6) ?
C051 C052 . . 1.36(7) ?
N06 C061 . . 1.05(4) ?
C061 C062 . . 1.16(6) ?
N07 C071 . . 1.50(6) ?
C071 C072 . . 1.36(8) ?
N08 C081 . . .81(10) ?
C081 C082 . . 1.29(8) ?
N09 C091 . . 1.40(10) ?
C091 C092 . . 1.61(18) ?
N010 C0101 . . 1.79(10) ?
C010 C0102 . . 2.02(10) ?

loop_
_geom_hbond_atom_site_label_D
_geom_hbond_atom_site_label_H
_geom_hbond_atom_site_label_A
_geom_hbond_site_symmetry_D
_geom_hbond_site_symmetry_H
_geom_hbond_site_symmetry_A
_geom_hbond_distance_DH
_geom_hbond_distance_HA
_geom_hbond_distance_DA
_geom_hbond_angle_DHA
_geom_hbond_publ_flag
? ? ? ? ? ? ? ? ? ? ?

loop_
_geom_torsion_atom_site_label_1
_geom_torsion_atom_site_label_2
_geom_torsion_atom_site_label_3
_geom_torsion_atom_site_label_4
_geom_torsion_site_symmetry_1
_geom_torsion_site_symmetry_2
_geom_torsion_site_symmetry_3
_geom_torsion_site_symmetry_4
_geom_torsion
_geom_torsion_publ_flag
? ? ? ? ? ? ? ? ? ?
